data_1563136
loop_
_publ_author_name
'DELLA SALA, PAOLO'
'Del Regno, Rocco'
'Di Marino, Luca'
'Calabrese, Carmela'
'Palo, Carmine'
'Talotta, Carmen'
'Geremia, Silvano'
'Hickey, Neal'
'Capobianco, Amedeo'
'Neri, Placido'
'Gaeta, Carmine'

_publ_section_title
;
 An Intramolecularly Self-Templated Synthesis of Macrocycles: The
 Self-Filling Effects on the Formation of Prismarenes
;
_journal_name_full 'Chemical Science'
_journal_paper_doi 10.1039/D1SC02199K
_journal_year 2021
_chemical_compound_source synthetic
_chemical_formula_moiety 'C90  H96  O12, 1.775(C H2 Cl2)'
_chemical_formula_sum 'C91.775 H99.55 Cl3.55 O12'
_chemical_formula_weight 1520.41
_space_group_IT_number 2
_space_group_name_Hall '-P 1'
_space_group_name_H-M_alt 'P -1'
_symmetry_cell_setting triclinic
_symmetry_Int_Tables_number 2
_symmetry_space_group_name_Hall '-P 1'
_symmetry_space_group_name_H-M 'P -1'
_atom_sites_solution_hydrogens geom
_atom_sites_solution_primary dual
_atom_sites_solution_secondary difmap
_audit_creation_date 2020-07-31T16:06:04-00:00
_audit_creation_method 'WinGX routine CIF_UPDATE'
_audit_update_record
;
2020-09-21 deposited with the CCDC.	2021-06-03 downloaded from the CCDC.
;
_cell_angle_alpha 96.66(3)
_cell_angle_beta 90.16(3)
_cell_angle_gamma 95.39(3)
_cell_formula_units_Z 4
_cell_length_a 19.350(4)
_cell_length_b 19.423(4)
_cell_length_c 21.727(4)
_cell_measurement_reflns_used 37202
_cell_measurement_temperature 100(2)
_cell_measurement_theta_max 24.32
_cell_measurement_theta_min 0.929
_cell_measurement_wavelength 0.7
_cell_volume 8074(3)
_computing_cell_refinement XDS
_computing_data_reduction XDS
_computing_molecular_graphics 'MERCURY (Macrae et al., 2006)'
_computing_publication_material 'WinGX publication routines (Farrugia, 2012)'
_computing_structure_refinement 'SHELXL-2018/3 (Sheldrick, 2018)'
_computing_structure_solution 'SHELXT-2014 (Sheldrick, 2015)'
_diffrn_ambient_temperature 100(2)
_diffrn_measured_fraction_theta_full 0.931
_diffrn_measured_fraction_theta_max 0.931
_diffrn_measurement_device 'Area Detector'
_diffrn_measurement_device_type 'Dectris Pilatus 2M'
_diffrn_measurement_method 'Rotating Crystal'
_diffrn_radiation_probe x-ray
_diffrn_radiation_type Synchrotron
_diffrn_radiation_wavelength 0.7
_diffrn_reflns_av_R_equivalents 0.0474
_diffrn_reflns_av_unetI/netI 0.0428
_diffrn_reflns_Laue_measured_fraction_full 0.931
_diffrn_reflns_Laue_measured_fraction_max 0.931
_diffrn_reflns_limit_h_max 22
_diffrn_reflns_limit_h_min -22
_diffrn_reflns_limit_k_max 22
_diffrn_reflns_limit_k_min -22
_diffrn_reflns_limit_l_max 25
_diffrn_reflns_limit_l_min -25
_diffrn_reflns_number 88777
_diffrn_reflns_point_group_measured_fraction_full 0.931
_diffrn_reflns_point_group_measured_fraction_max 0.931
_diffrn_reflns_theta_full 24.32
_diffrn_reflns_theta_max 24.32
_diffrn_reflns_theta_min 0.929
_diffrn_standards_number 0
_exptl_absorpt_coefficient_mu 0.191
_exptl_absorpt_correction_type none
_exptl_crystal_colour colorless
_exptl_crystal_density_diffrn 1.251
_exptl_crystal_density_method 'not measured'
_exptl_crystal_description prismatic
_exptl_crystal_F_000 3226
_exptl_crystal_recrystallization_method 'Re-crystallisation from solvent: hexane/dichloromethane'
_exptl_crystal_size_max 0.1
_exptl_crystal_size_mid 0.05
_exptl_crystal_size_min 0.02
_refine_diff_density_max 0.722
_refine_diff_density_min -0.328
_refine_diff_density_rms 0.053
_refine_ls_extinction_coef 0.0032(3)
_refine_ls_extinction_expression Fc^*^=kFc[1+0.001xFc^2^\l^3^/sin(2\q)]^-1/4^
_refine_ls_extinction_method 'SHELXL-2018/3 (Sheldrick 2018)'
_refine_ls_goodness_of_fit_ref 1.027
_refine_ls_hydrogen_treatment constr
_refine_ls_matrix_type full
_refine_ls_number_constraints 0
_refine_ls_number_parameters 1861
_refine_ls_number_reflns 25663
_refine_ls_number_restraints 0
_refine_ls_restrained_S_all 1.027
_refine_ls_R_factor_all 0.0987
_refine_ls_R_factor_gt 0.0684
_refine_ls_shift/su_max 0
_refine_ls_shift/su_mean 0
_refine_ls_structure_factor_coef Fsqd
_refine_ls_weighting_details 'w=1/[\s^2^(Fo^2^)+(0.1124P)^2^+4.2710P] where P=(Fo^2^+2Fc^2^)/3'
_refine_ls_weighting_scheme calc
_refine_ls_wR_factor_gt 0.1895
_refine_ls_wR_factor_ref 0.2133
_reflns_Friedel_coverage 0
_reflns_number_gt 17092
_reflns_number_total 25663
_reflns_threshold_expression 'I > 2\s(I)'
_cod_data_source_file d1sc02199k2.cif
_cod_data_source_block platon_sq
_cod_database_code 1563136
_shelx_estimated_absorpt_t_min 0.981
_shelx_estimated_absorpt_t_max 0.996
_shelx_shelxl_version_number 2018/3
_platon_squeeze_void_probe_radius 1.2

loop_
_symmetry_equiv_pos_as_xyz
'x, y, z'
'-x, -y, -z'

loop_
_atom_site_label
_atom_site_type_symbol
_atom_site_fract_x
_atom_site_fract_y
_atom_site_fract_z
_atom_site_U_iso_or_equiv
_atom_site_adp_type
_atom_site_occupancy
_atom_site_site_symmetry_order
_atom_site_calc_flag
_atom_site_refinement_flags_posn
_atom_site_refinement_flags_adp
_atom_site_refinement_flags_occupancy
_atom_site_disorder_assembly
_atom_site_disorder_group
C101 C 0.7416(2) 0.83212(17) 0.30228(16) 0.0571(9) Uani 1 1 d . . . . .
C102 C 0.76698(19) 0.82857(16) 0.24266(15) 0.0529(8) Uani 1 1 d . . . . .
C103 C 0.7210(2) 0.82115(17) 0.19114(16) 0.0559(8) Uani 1 1 d . . . . .
H103 H 0.739187 0.818482 0.150446 0.067 Uiso 1 1 calc R U . . .
C104 C 0.6518(2) 0.81783(16) 0.19902(15) 0.0542(8) Uani 1 1 d . . . . .
H104 H 0.622232 0.81281 0.163492 0.065 Uiso 1 1 calc R U . . .
C105 C 0.54898(19) 0.81934(15) 0.26709(15) 0.0519(8) Uani 1 1 d . . . . .
C106 C 0.5236(2) 0.83042(17) 0.32711(16) 0.0567(8) Uani 1 1 d . . . . .
C107 C 0.5698(2) 0.84156(18) 0.37835(16) 0.0625(9) Uani 1 1 d . . . . .
H107 H 0.552077 0.849864 0.418992 0.075 Uiso 1 1 calc R U . . .
C108 C 0.6389(2) 0.84059(18) 0.37040(16) 0.0603(9) Uani 1 1 d . . . . .
H108 H 0.668473 0.846823 0.405966 0.072 Uiso 1 1 calc R U . . .
C109 C 0.6689(2) 0.83062(16) 0.31102(16) 0.0552(8) Uani 1 1 d . . . . .
C110 C 0.62146(19) 0.82158(15) 0.25886(15) 0.0516(8) Uani 1 1 d . . . . .
C111 C 0.7926(2) 0.84329(19) 0.35662(16) 0.0628(9) Uani 1 1 d . . . . .
H11A H 0.840027 0.842821 0.339662 0.075 Uiso 1 1 calc R U . . .
H11B H 0.788857 0.890527 0.378209 0.075 Uiso 1 1 calc R U . . .
C112 C 0.8657(2) 0.8508(2) 0.17767(17) 0.0638(9) Uani 1 1 d . . . . .
H11C H 0.842244 0.889797 0.164188 0.077 Uiso 1 1 calc R U . . .
H11D H 0.859293 0.810749 0.14495 0.077 Uiso 1 1 calc R U . . .
C113 C 0.4256(2) 0.8514(2) 0.3928(2) 0.0805(12) Uani 1 1 d . . . . .
H11E H 0.448929 0.897093 0.41006 0.097 Uiso 1 1 calc R U . . .
H11F H 0.432578 0.817102 0.422067 0.097 Uiso 1 1 calc R U . . .
C114 C 0.9420(2) 0.8725(2) 0.1897(2) 0.0741(11) Uani 1 1 d . . . . .
H11G H 0.947433 0.911719 0.222579 0.111 Uiso 1 1 calc R U . . .
H11H H 0.96344 0.886497 0.151741 0.111 Uiso 1 1 calc R U . . .
H11I H 0.964494 0.833262 0.20263 0.111 Uiso 1 1 calc R U . . .
C115 C 0.3497(2) 0.8566(3) 0.3831(2) 0.0981(16) Uani 1 1 d . . . . .
H11J H 0.343548 0.893616 0.357061 0.147 Uiso 1 1 calc R U . . .
H11K H 0.327851 0.867444 0.423237 0.147 Uiso 1 1 calc R U . . .
H11L H 0.328018 0.812189 0.362584 0.147 Uiso 1 1 calc R U . . .
C116 C 0.25023(18) 0.69055(16) 0.26238(15) 0.0517(8) Uani 1 1 d . . . . .
C117 C 0.26230(19) 0.67974(17) 0.32351(15) 0.0542(8) Uani 1 1 d . . . . .
C118 C 0.2075(2) 0.67986(19) 0.36627(16) 0.0617(9) Uani 1 1 d . . . . .
H118 H 0.217119 0.675737 0.408523 0.074 Uiso 1 1 calc R U . . .
C119 C 0.1419(2) 0.68570(18) 0.34830(16) 0.0585(9) Uani 1 1 d . . . . .
H119 H 0.106224 0.685599 0.378251 0.07 Uiso 1 1 calc R U . . .
C120 C 0.05522(19) 0.69324(16) 0.26593(15) 0.0519(8) Uani 1 1 d . . . . .
C121 C 0.04266(18) 0.70244(16) 0.20505(15) 0.0514(8) Uani 1 1 d . . . . .
C122 C 0.09779(19) 0.71396(18) 0.16428(16) 0.0566(8) Uani 1 1 d . . . . .
H122 H 0.088154 0.723411 0.123356 0.068 Uiso 1 1 calc R U . . .
C123 C 0.16463(19) 0.71176(17) 0.18270(15) 0.0534(8) Uani 1 1 d . . . . .
H123 H 0.201014 0.719701 0.154364 0.064 Uiso 1 1 calc R U . . .
C124 C 0.18118(18) 0.69778(16) 0.24357(14) 0.0512(8) Uani 1 1 d . . . . .
C125 C 0.12458(18) 0.69199(16) 0.28596(14) 0.0504(8) Uani 1 1 d . . . . .
C126 C 0.31186(18) 0.69808(18) 0.21981(15) 0.0548(8) Uani 1 1 d . . . . .
H12A H 0.353929 0.691014 0.243441 0.066 Uiso 1 1 calc R U . . .
H12B H 0.317094 0.746766 0.209908 0.066 Uiso 1 1 calc R U . . .
C127 C 0.3430(2) 0.6645(2) 0.40417(17) 0.0762(11) Uani 1 1 d . . . . .
H12C H 0.31505 0.623519 0.417363 0.091 Uiso 1 1 calc R U . . .
H12D H 0.331065 0.70663 0.430591 0.091 Uiso 1 1 calc R U . . .
C128 C -0.0448(2) 0.6814(2) 0.12383(17) 0.0701(10) Uani 1 1 d . . . . .
H12E H -0.017608 0.643775 0.105158 0.084 Uiso 1 1 calc R U . . .
H12F H -0.036623 0.721869 0.100117 0.084 Uiso 1 1 calc R U . . .
C129 C 0.4175(2) 0.6565(3) 0.4101(2) 0.0941(15) Uani 1 1 d . . . . .
H12G H 0.42724 0.610829 0.389588 0.141 Uiso 1 1 calc R U . . .
H12H H 0.430591 0.660251 0.454012 0.141 Uiso 1 1 calc R U . . .
H12I H 0.444439 0.693156 0.390468 0.141 Uiso 1 1 calc R U . . .
C130 C -0.1208(2) 0.6567(3) 0.12381(19) 0.0799(12) Uani 1 1 d . . . . .
H13A H -0.127145 0.612387 0.141502 0.12 Uiso 1 1 calc R U . . .
H13B H -0.139045 0.650152 0.08119 0.12 Uiso 1 1 calc R U . . .
H13C H -0.145816 0.691436 0.148724 0.12 Uiso 1 1 calc R U . . .
C201 C 0.50248(17) 0.74852(15) 0.16330(14) 0.0475(7) Uani 1 1 d . . . . .
C202 C 0.50738(18) 0.76055(16) 0.10228(15) 0.0512(8) Uani 1 1 d . . . . .
C203 C 0.50945(18) 0.70588(16) 0.05442(14) 0.0505(8) Uani 1 1 d . . . . .
H203 H 0.513184 0.715726 0.012676 0.061 Uiso 1 1 calc R U . . .
C204 C 0.50614(17) 0.63872(15) 0.06736(14) 0.0471(7) Uani 1 1 d . . . . .
H204 H 0.507896 0.602418 0.034252 0.056 Uiso 1 1 calc R U . . .
C205 C 0.49541(17) 0.55132(15) 0.14325(14) 0.0470(7) Uani 1 1 d . . . . .
C206 C 0.48642(18) 0.53913(16) 0.20396(14) 0.0507(8) Uani 1 1 d . . . . .
C207 C 0.48365(19) 0.59472(16) 0.25139(14) 0.0541(8) Uani 1 1 d . . . . .
H207 H 0.477513 0.58517 0.293031 0.065 Uiso 1 1 calc R U . . .
C208 C 0.48960(18) 0.66155(16) 0.23852(14) 0.0501(8) Uani 1 1 d . . . . .
H208 H 0.488161 0.69808 0.271465 0.06 Uiso 1 1 calc R U . . .
C209 C 0.49785(16) 0.67811(15) 0.17756(14) 0.0448(7) Uani 1 1 d . . . . .
C210 C 0.50019(16) 0.62157(15) 0.12860(14) 0.0439(7) Uani 1 1 d . . . . .
C211 C 0.49747(19) 0.80933(16) 0.21327(15) 0.0524(8) Uani 1 1 d . . . . .
H21A H 0.501714 0.85253 0.192905 0.063 Uiso 1 1 calc R U . . .
H21B H 0.45026 0.804704 0.230671 0.063 Uiso 1 1 calc R U . . .
C212 C 0.5067(2) 0.84310(18) 0.02772(17) 0.0645(10) Uani 1 1 d . . . . .
H21C H 0.465381 0.816002 0.007179 0.077 Uiso 1 1 calc R U . . .
H21D H 0.54847 0.829836 0.004762 0.077 Uiso 1 1 calc R U . . .
C213 C 0.5052(4) 0.4543(2) 0.2718(2) 0.1067(19) Uani 1 1 d . . . . .
H21E H 0.48103 0.477372 0.307417 0.128 Uiso 1 1 calc R U . . .
H21F H 0.555031 0.471291 0.275187 0.128 Uiso 1 1 calc R U . . .
C214 C 0.5007(3) 0.9198(2) 0.0285(2) 0.0799(12) Uani 1 1 d . . . . .
H21I H 0.459187 0.932319 0.051238 0.12 Uiso 1 1 calc R U . . .
H21L H 0.49714 0.931131 -0.01417 0.12 Uiso 1 1 calc R U . . .
H21M H 0.541928 0.946091 0.0488 0.12 Uiso 1 1 calc R U . . .
C215 C 0.4967(3) 0.3778(2) 0.27296(18) 0.0942(16) Uani 1 1 d . . . . .
H21N H 0.447295 0.361155 0.269363 0.141 Uiso 1 1 calc R U . . .
H21G H 0.515545 0.366472 0.312075 0.141 Uiso 1 1 calc R U . . .
H21H H 0.521675 0.355233 0.238224 0.141 Uiso 1 1 calc R U . . .
C216 C -0.01373(18) 0.62721(17) 0.34839(15) 0.0533(8) Uani 1 1 d . . . . .
C217 C -0.0191(2) 0.64015(18) 0.41180(16) 0.0581(9) Uani 1 1 d . . . . .
C218 C -0.0274(2) 0.58521(18) 0.44885(16) 0.0586(9) Uani 1 1 d . . . . .
H218 H -0.031313 0.595242 0.49248 0.07 Uiso 1 1 calc R U . . .
C219 C -0.02992(19) 0.51753(18) 0.42263(15) 0.0551(8) Uani 1 1 d . . . . .
H219 H -0.033763 0.48132 0.448653 0.066 Uiso 1 1 calc R U . . .
C220 C -0.03164(19) 0.42977(17) 0.32974(15) 0.0538(8) Uani 1 1 d . . . . .
C221 C -0.0337(2) 0.41744(17) 0.26592(15) 0.0577(9) Uani 1 1 d . . . . .
C222 C -0.0283(2) 0.47280(18) 0.22893(16) 0.0617(9) Uani 1 1 d . . . . .
H222 H -0.029944 0.462987 0.185053 0.074 Uiso 1 1 calc R U . . .
C223 C -0.0208(2) 0.54003(18) 0.25551(15) 0.0574(8) Uani 1 1 d . . . . .
H223 H -0.016297 0.576562 0.229848 0.069 Uiso 1 1 calc R U . . .
C224 C -0.01959(18) 0.55659(17) 0.32061(15) 0.0529(8) Uani 1 1 d . . . . .
C225 C -0.02696(18) 0.50021(17) 0.35815(15) 0.0529(8) Uani 1 1 d . . . . .
C226 C -0.00590(19) 0.68766(18) 0.30974(16) 0.0565(8) Uani 1 1 d . . . . .
H22A H -0.003288 0.731218 0.338585 0.068 Uiso 1 1 calc R U . . .
H22B H -0.048965 0.685978 0.284682 0.068 Uiso 1 1 calc R U . . .
C227 C -0.0308(2) 0.7261(2) 0.49832(16) 0.0653(9) Uani 1 1 d . . . . .
H22C H 0.004987 0.710595 0.524927 0.078 Uiso 1 1 calc R U . . .
H22D H -0.076404 0.702526 0.507967 0.078 Uiso 1 1 calc R U . . .
C228 C -0.0081(3) 0.3300(2) 0.1852(2) 0.1003(17) Uani 1 1 d . . . . .
H22E H 0.039753 0.353167 0.189021 0.12 Uiso 1 1 calc R U . . .
H22F H -0.030968 0.346113 0.149419 0.12 Uiso 1 1 calc R U . . .
C229 C -0.0321(2) 0.8035(2) 0.51050(17) 0.0709(11) Uani 1 1 d . . . . .
H22G H 0.011652 0.826426 0.497193 0.106 Uiso 1 1 calc R U . . .
H22H H -0.038055 0.816831 0.55493 0.106 Uiso 1 1 calc R U . . .
H22I H -0.070838 0.817744 0.487356 0.106 Uiso 1 1 calc R U . . .
C230 C -0.0052(3) 0.25581(19) 0.17393(18) 0.0758(12) Uani 1 1 d . . . . .
H23A H 0.031921 0.242151 0.199366 0.114 Uiso 1 1 calc R U . . .
H23B H 0.004035 0.242695 0.130026 0.114 Uiso 1 1 calc R U . . .
H23C H -0.04974 0.232081 0.184719 0.114 Uiso 1 1 calc R U . . .
C301 C 0.54528(19) 0.43597(16) 0.10609(13) 0.0486(8) Uani 1 1 d . . . . .
C302 C 0.61500(19) 0.45403(16) 0.11108(13) 0.0500(8) Uani 1 1 d . . . . .
C303 C 0.66221(19) 0.40466(17) 0.12058(15) 0.0539(8) Uani 1 1 d . . . . .
H303 H 0.710582 0.418614 0.124068 0.065 Uiso 1 1 calc R U . . .
C304 C 0.63815(19) 0.33694(16) 0.12472(14) 0.0511(8) Uani 1 1 d . . . . .
H304 H 0.670384 0.304268 0.130788 0.061 Uiso 1 1 calc R U . . .
C305 C 0.54129(18) 0.24393(15) 0.12525(14) 0.0489(8) Uani 1 1 d . . . . .
C306 C 0.47076(18) 0.22538(15) 0.11882(14) 0.0505(8) Uani 1 1 d . . . . .
C307 C 0.42379(19) 0.27515(16) 0.11203(14) 0.0512(8) Uani 1 1 d . . . . .
H307 H 0.375278 0.261746 0.109647 0.061 Uiso 1 1 calc R U . . .
C308 C 0.44846(18) 0.34297(16) 0.10888(14) 0.0489(8) Uani 1 1 d . . . . .
H308 H 0.416196 0.376295 0.105224 0.059 Uiso 1 1 calc R U . . .
C309 C 0.51901(18) 0.36496(15) 0.11083(13) 0.0464(7) Uani 1 1 d . . . . .
C310 C 0.56743(18) 0.31453(15) 0.12027(13) 0.0463(7) Uani 1 1 d . . . . .
C311 C 0.4977(2) 0.49052(15) 0.09250(14) 0.0532(8) Uani 1 1 d . . . . .
H31A H 0.450076 0.467508 0.085236 0.064 Uiso 1 1 calc R U . . .
H31B H 0.512908 0.509129 0.053697 0.064 Uiso 1 1 calc R U . . .
C312 C 0.6758(2) 0.55969(18) 0.15679(16) 0.0636(10) Uani 1 1 d . . . . .
H31C H 0.719991 0.539734 0.163778 0.076 Uiso 1 1 calc R U . . .
H31D H 0.646946 0.556204 0.194066 0.076 Uiso 1 1 calc R U . . .
C313 C 0.3780(2) 0.13249(17) 0.11230(18) 0.0604(9) Uani 1 1 d . . . . .
H31E H 0.359034 0.148697 0.074733 0.072 Uiso 1 1 calc R U . . .
H31F H 0.351896 0.15111 0.148632 0.072 Uiso 1 1 calc R U . . .
C314 C 0.6900(2) 0.63357(17) 0.14622(18) 0.0613(9) Uani 1 1 d . . . . .
H31G H 0.719927 0.636852 0.110187 0.092 Uiso 1 1 calc R U . . .
H31H H 0.713221 0.659987 0.182885 0.092 Uiso 1 1 calc R U . . .
H31I H 0.646098 0.652809 0.13857 0.092 Uiso 1 1 calc R U . . .
C315 C 0.3719(2) 0.05345(18) 0.1062(2) 0.0750(11) Uani 1 1 d . . . . .
H31J H 0.400045 0.03581 0.071487 0.112 Uiso 1 1 calc R U . . .
H31K H 0.323252 0.035417 0.098677 0.112 Uiso 1 1 calc R U . . .
H31L H 0.38853 0.03812 0.144579 0.112 Uiso 1 1 calc R U . . .
C316 C 0.00714(19) 0.31133(17) 0.35044(14) 0.0538(8) Uani 1 1 d . . . . .
C317 C 0.0777(2) 0.32704(18) 0.35382(15) 0.0576(9) Uani 1 1 d . . . . .
C318 C 0.1236(2) 0.2756(2) 0.33778(16) 0.0629(9) Uani 1 1 d . . . . .
H318 H 0.172287 0.287726 0.3404 0.075 Uiso 1 1 calc R U . . .
C319 C 0.0983(2) 0.20859(18) 0.31857(15) 0.0575(9) Uani 1 1 d . . . . .
H319 H 0.129794 0.174845 0.306982 0.069 Uiso 1 1 calc R U . . .
C320 C -0.00040(19) 0.11816(17) 0.29714(14) 0.0528(8) Uani 1 1 d . . . . .
C321 C -0.07131(19) 0.09995(16) 0.30130(15) 0.0519(8) Uani 1 1 d . . . . .
C322 C -0.11635(19) 0.15071(17) 0.32124(15) 0.0548(8) Uani 1 1 d . . . . .
H322 H -0.164608 0.137624 0.324729 0.066 Uiso 1 1 calc R U . . .
C323 C -0.09083(18) 0.21875(16) 0.33558(14) 0.0497(8) Uani 1 1 d . . . . .
H323 H -0.122454 0.252421 0.347032 0.06 Uiso 1 1 calc R U . . .
C324 C -0.02000(19) 0.24074(17) 0.33406(14) 0.0522(8) Uani 1 1 d . . . . .
C325 C 0.02658(18) 0.18844(17) 0.31555(14) 0.0517(8) Uani 1 1 d . . . . .
C326 C -0.0401(2) 0.36878(17) 0.36785(15) 0.0580(9) Uani 1 1 d . . . . .
H32A H -0.088842 0.348116 0.363831 0.07 Uiso 1 1 calc R U . . .
H32B H -0.031408 0.386784 0.411983 0.07 Uiso 1 1 calc R U . . .
C327 C 0.1510(3) 0.4280(2) 0.3375(2) 0.0837(13) Uani 1 1 d . . . . .
H32C H 0.130081 0.426423 0.295637 0.1 Uiso 1 1 calc R U . . .
H32D H 0.193792 0.403777 0.333551 0.1 Uiso 1 1 calc R U . . .
C328 C -0.1674(2) 0.0086(2) 0.2871(2) 0.0733(11) Uani 1 1 d . . . . .
H32E H -0.187181 0.03223 0.324918 0.088 Uiso 1 1 calc R U . . .
H32F H -0.173386 -0.042113 0.289706 0.088 Uiso 1 1 calc R U . . .
C329 C 0.1683(2) 0.5012(2) 0.3639(2) 0.0811(12) Uani 1 1 d . . . . .
H32G H 0.125404 0.523847 0.371303 0.122 Uiso 1 1 calc R U . . .
H32H H 0.197106 0.525666 0.334737 0.122 Uiso 1 1 calc R U . . .
H32I H 0.193769 0.502606 0.40311 0.122 Uiso 1 1 calc R U . . .
C330 C -0.2072(3) 0.0242(2) 0.2310(2) 0.0853(13) Uani 1 1 d . . . . .
H33A H -0.203788 0.074623 0.229515 0.128 Uiso 1 1 calc R U . . .
H33B H -0.256035 0.00651 0.233983 0.128 Uiso 1 1 calc R U . . .
H33C H -0.187468 0.001511 0.193328 0.128 Uiso 1 1 calc R U . . .
C401 C 0.63041(18) 0.20067(16) 0.19779(15) 0.0513(8) Uani 1 1 d . . . . .
C402 C 0.70200(19) 0.20560(16) 0.19760(15) 0.0524(8) Uani 1 1 d . . . . .
C403 C 0.7409(2) 0.21310(17) 0.25358(16) 0.0573(8) Uani 1 1 d . . . . .
H403 H 0.790158 0.215099 0.252622 0.069 Uiso 1 1 calc R U . . .
C404 C 0.70784(19) 0.21742(17) 0.30857(16) 0.0574(9) Uani 1 1 d . . . . .
H404 H 0.734818 0.222257 0.345685 0.069 Uiso 1 1 calc R U . . .
C405 C 0.6003(2) 0.22179(18) 0.37071(16) 0.0587(9) Uani 1 1 d . . . . .
C406 C 0.5293(2) 0.21600(19) 0.37081(17) 0.0617(9) Uani 1 1 d . . . . .
C407 C 0.4904(2) 0.2020(2) 0.31535(18) 0.0654(10) Uani 1 1 d . . . . .
H407 H 0.441094 0.196999 0.31655 0.079 Uiso 1 1 calc R U . . .
C408 C 0.5233(2) 0.19570(18) 0.25965(17) 0.0598(9) Uani 1 1 d . . . . .
H408 H 0.49621 0.18544 0.22262 0.072 Uiso 1 1 calc R U . . .
C409 C 0.59580(19) 0.20389(16) 0.25559(16) 0.0535(8) Uani 1 1 d . . . . .
C410 C 0.63518(19) 0.21503(17) 0.31293(16) 0.0541(8) Uani 1 1 d . . . . .
C411 C 0.59056(19) 0.18951(16) 0.13616(15) 0.0537(8) Uani 1 1 d . . . . .
H41A H 0.62469 0.187772 0.102283 0.064 Uiso 1 1 calc R U . . .
H41B H 0.563322 0.143455 0.133068 0.064 Uiso 1 1 calc R U . . .
C412 C 0.8077(2) 0.2159(2) 0.13866(17) 0.0641(9) Uani 1 1 d . . . . .
H41C H 0.830287 0.179021 0.156705 0.077 Uiso 1 1 calc R U . . .
H41D H 0.823178 0.261322 0.162463 0.077 Uiso 1 1 calc R U . . .
C413 C 0.4321(3) 0.1939(4) 0.4401(3) 0.1149(19) Uani 1 1 d . . . . .
H41E H 0.397248 0.203291 0.409439 0.138 Uiso 1 1 calc R U . . .
H41F H 0.416908 0.212672 0.481716 0.138 Uiso 1 1 calc R U . . .
C414 C 0.8262(3) 0.2164(3) 0.0718(2) 0.0908(14) Uani 1 1 d . . . . .
H41G H 0.807826 0.17232 0.048305 0.136 Uiso 1 1 calc R U . . .
H41H H 0.876838 0.222135 0.068031 0.136 Uiso 1 1 calc R U . . .
H41I H 0.806128 0.255076 0.055302 0.136 Uiso 1 1 calc R U . . .
C415 C 0.4345(5) 0.1200(4) 0.4381(3) 0.170(4) Uani 1 1 d . . . . .
H41J H 0.440284 0.099837 0.395167 0.256 Uiso 1 1 calc R U . . .
H41K H 0.391227 0.099248 0.454314 0.256 Uiso 1 1 calc R U . . .
H41L H 0.473773 0.110591 0.463439 0.256 Uiso 1 1 calc R U . . .
C416 C 0.08864(19) 0.07121(17) 0.21738(15) 0.0555(8) Uani 1 1 d . . . . .
C417 C 0.1605(2) 0.06900(19) 0.21934(15) 0.0578(9) Uani 1 1 d . . . . .
C418 C 0.2000(2) 0.07382(19) 0.16610(16) 0.0620(9) Uani 1 1 d . . . . .
H418 H 0.24839 0.069189 0.167754 0.074 Uiso 1 1 calc R U . . .
C419 C 0.16993(19) 0.08512(18) 0.11159(16) 0.0573(8) Uani 1 1 d . . . . .
H419 H 0.198142 0.089481 0.076283 0.069 Uiso 1 1 calc R U . . .
C420 C 0.0665(2) 0.10394(17) 0.05008(15) 0.0547(8) Uani 1 1 d . . . . .
C421 C -0.0044(2) 0.10455(18) 0.04823(15) 0.0574(9) Uani 1 1 d . . . . .
C422 C -0.0458(2) 0.08706(18) 0.09843(16) 0.0596(9) Uani 1 1 d . . . . .
H422 H -0.094943 0.083938 0.094649 0.071 Uiso 1 1 calc R U . . .
C423 C -0.0158(2) 0.07461(17) 0.15224(16) 0.0579(9) Uani 1 1 d . . . . .
H423 H -0.044571 0.062218 0.185364 0.069 Uiso 1 1 calc R U . . .
C424 C 0.05696(19) 0.07968(17) 0.15998(16) 0.0547(8) Uani 1 1 d . . . . .
C425 C 0.09828(19) 0.09042(17) 0.10661(15) 0.0557(8) Uani 1 1 d . . . . .
C426 C 0.04668(19) 0.06203(18) 0.27527(16) 0.0573(8) Uani 1 1 d . . . . .
H42A H 0.079529 0.058364 0.309495 0.069 Uiso 1 1 calc R U . . .
H42B H 0.017594 0.017062 0.267947 0.069 Uiso 1 1 calc R U . . .
C428 C -0.0778(3) 0.0768(2) -0.0398(2) 0.0808(13) Uani 1 1 d . . . . .
H42E H -0.113844 0.054285 -0.014498 0.097 Uiso 1 1 calc R U . . .
H42F H -0.048891 0.040488 -0.058263 0.097 Uiso 1 1 calc R U . . .
C427 C 0.2631(3) 0.0619(3) 0.2812(2) 0.0977(16) Uani 0.5 1 d . . P A 1
H42C H 0.275146 0.037383 0.316621 0.117 Uiso 0.5 1 calc R U P A 1
H42D H 0.28167 0.037368 0.243198 0.117 Uiso 0.5 1 calc R U P A 1
C429 C 0.2945(5) 0.1309(5) 0.2901(5) 0.091(3) Uiso 0.5 1 d . . P A 1
H42G H 0.283618 0.155053 0.254698 0.136 Uiso 0.5 1 calc R U P A 1
H42H H 0.344969 0.130296 0.293868 0.136 Uiso 0.5 1 calc R U P A 1
H42I H 0.276927 0.155132 0.328103 0.136 Uiso 0.5 1 calc R U P A 1
C727 C 0.2631(3) 0.0619(3) 0.2812(2) 0.0977(16) Uani 0.5 1 d . . P A 2
H42L H 0.284743 0.104578 0.265456 0.117 Uiso 0.5 1 calc R U P A 2
H42M H 0.280006 0.021089 0.256224 0.117 Uiso 0.5 1 calc R U P A 2
C729 C 0.2825(7) 0.0621(7) 0.3471(6) 0.128(4) Uiso 0.5 1 d . . P A 2
H72A H 0.259303 0.09798 0.372423 0.192 Uiso 0.5 1 calc R U P A 2
H72B H 0.332877 0.071994 0.352236 0.192 Uiso 0.5 1 calc R U P A 2
H72C H 0.26804 0.016421 0.360322 0.192 Uiso 0.5 1 calc R U P A 2
C430 C -0.1116(2) 0.1080(2) -0.08997(17) 0.0707(10) Uani 1 1 d . . . . .
H43A H -0.14381 0.140447 -0.071822 0.106 Uiso 1 1 calc R U . . .
H43B H -0.137131 0.070997 -0.117961 0.106 Uiso 1 1 calc R U . . .
H43C H -0.076056 0.133003 -0.113223 0.106 Uiso 1 1 calc R U . . .
C501 C 0.69743(19) 0.2919(2) 0.44350(15) 0.0598(9) Uani 1 1 d . . . . .
C502 C 0.7640(2) 0.2784(2) 0.45988(15) 0.0595(9) Uani 1 1 d . . . . .
C503 C 0.8170(2) 0.3324(2) 0.47203(15) 0.0631(9) Uani 1 1 d . . . . .
H503 H 0.862241 0.322134 0.482815 0.076 Uiso 1 1 calc R U . . .
C504 C 0.8045(2) 0.3993(2) 0.46857(15) 0.0626(9) Uani 1 1 d . . . . .
H504 H 0.841698 0.434831 0.476062 0.075 Uiso 1 1 calc R U . . .
C505 C 0.7235(2) 0.4890(2) 0.45297(17) 0.0665(10) Uani 1 1 d . . . . .
C506 C 0.6562(2) 0.5018(2) 0.44233(19) 0.0714(11) Uani 1 1 d . . . . .
C507 C 0.6030(2) 0.4485(2) 0.4306(2) 0.0732(11) Uani 1 1 d . . . . .
H507 H 0.55718 0.459345 0.42292 0.088 Uiso 1 1 calc R U . . .
C508 C 0.6162(2) 0.3805(2) 0.43013(18) 0.0687(10) Uani 1 1 d . . . . .
H508 H 0.579316 0.344736 0.421816 0.082 Uiso 1 1 calc R U . . .
C509 C 0.6837(2) 0.3627(2) 0.44178(16) 0.0612(9) Uani 1 1 d . . . . .
C510 C 0.7379(2) 0.4181(2) 0.45417(15) 0.0625(9) Uani 1 1 d . . . . .
C511 C 0.6406(2) 0.2321(2) 0.43203(16) 0.0626(9) Uani 1 1 d . . . . .
H51A H 0.606566 0.23795 0.465728 0.075 Uiso 1 1 calc R U . . .
H51B H 0.661899 0.188476 0.436271 0.075 Uiso 1 1 calc R U . . .
C512 C 0.8387(2) 0.1942(2) 0.48850(18) 0.0699(10) Uani 1 1 d . . . . .
H51C H 0.847326 0.220246 0.530151 0.084 Uiso 1 1 calc R U . . .
H51D H 0.877641 0.207222 0.461364 0.084 Uiso 1 1 calc R U . . .
C513 C 0.6105(3) 0.5915(2) 0.3930(2) 0.0865(13) Uani 1 1 d . . . . .
H51E H 0.564998 0.56442 0.383767 0.104 Uiso 1 1 calc R U . . .
H51F H 0.64103 0.582413 0.357033 0.104 Uiso 1 1 calc R U . . .
C514 C 0.8323(3) 0.1170(2) 0.4924(2) 0.0834(12) Uani 1 1 d . . . . .
H51G H 0.79449 0.105114 0.520355 0.125 Uiso 1 1 calc R U . . .
H51H H 0.875945 0.103682 0.508429 0.125 Uiso 1 1 calc R U . . .
H51I H 0.822351 0.091974 0.451104 0.125 Uiso 1 1 calc R U . . .
C515 C 0.6015(3) 0.6673(2) 0.4046(3) 0.1046(18) Uani 1 1 d . . . . .
H51J H 0.57013 0.675537 0.439509 0.157 Uiso 1 1 calc R U . . .
H51K H 0.581691 0.682583 0.367521 0.157 Uiso 1 1 calc R U . . .
H51L H 0.646661 0.693526 0.414533 0.157 Uiso 1 1 calc R U . . .
C516 C 0.17128(19) 0.16517(18) -0.00752(14) 0.0542(8) Uani 1 1 d . . . . .
C517 C 0.2344(2) 0.14339(18) -0.02737(15) 0.0571(9) Uani 1 1 d . . . . .
C518 C 0.2933(2) 0.19169(19) -0.02884(15) 0.0583(9) Uani 1 1 d . . . . .
H518 H 0.336 0.176148 -0.043648 0.07 Uiso 1 1 calc R U . . .
C519 C 0.28965(19) 0.26031(18) -0.00927(14) 0.0530(8) Uani 1 1 d . . . . .
H519 H 0.330463 0.291572 -0.009327 0.064 Uiso 1 1 calc R U . . .
C520 C 0.22213(18) 0.35829(17) 0.03201(13) 0.0503(8) Uani 1 1 d . . . . .
C521 C 0.15763(19) 0.37962(17) 0.04573(15) 0.0529(8) Uani 1 1 d . . . . .
C522 C 0.0972(2) 0.33207(18) 0.04176(15) 0.0583(9) Uani 1 1 d . . . . .
H522 H 0.053219 0.348513 0.050693 0.07 Uiso 1 1 calc R U . . .
C523 C 0.10191(19) 0.26307(18) 0.02525(14) 0.0540(8) Uani 1 1 d . . . . .
H523 H 0.06113 0.231604 0.023989 0.065 Uiso 1 1 calc R U . . .
C524 C 0.16648(18) 0.23712(17) 0.00985(14) 0.0508(8) Uani 1 1 d . . . . .
C525 C 0.22703(18) 0.28640(17) 0.01110(13) 0.0511(8) Uani 1 1 d . . . . .
C526 C 0.1077(2) 0.11241(19) -0.00871(15) 0.0596(9) Uani 1 1 d . . . . .
H52A H 0.122998 0.066273 -0.023854 0.072 Uiso 1 1 calc R U . . .
H52B H 0.075091 0.123966 -0.040281 0.072 Uiso 1 1 calc R U . . .
C527 C 0.3005(2) 0.0480(2) -0.0650(2) 0.0745(11) Uani 1 1 d . . . . .
H52C H 0.337269 0.063096 -0.033186 0.089 Uiso 1 1 calc R U . . .
H52D H 0.314979 0.066495 -0.103989 0.089 Uiso 1 1 calc R U . . .
C528 C 0.1183(3) 0.4680(2) 0.1182(2) 0.0805(12) Uani 1 1 d . . . . .
H52E H 0.142375 0.449065 0.15186 0.097 Uiso 1 1 calc R U . . .
H52F H 0.069525 0.447145 0.116094 0.097 Uiso 1 1 calc R U . . .
C529 C 0.2893(3) -0.0301(2) -0.0750(2) 0.0888(13) Uani 1 1 d . . . . .
H52G H 0.276252 -0.047837 -0.035838 0.133 Uiso 1 1 calc R U . . .
H52H H 0.332166 -0.048919 -0.089988 0.133 Uiso 1 1 calc R U . . .
H52I H 0.252013 -0.044367 -0.105805 0.133 Uiso 1 1 calc R U . . .
C530 C 0.1200(2) 0.5448(2) 0.1320(2) 0.0812(12) Uani 1 1 d . . . . .
H53A H 0.168104 0.565547 0.131465 0.122 Uiso 1 1 calc R U . . .
H53B H 0.10038 0.556503 0.172953 0.122 Uiso 1 1 calc R U . . .
H53C H 0.092599 0.56296 0.100548 0.122 Uiso 1 1 calc R U . . .
C601 C 0.7869(2) 0.6008(2) 0.41900(17) 0.0670(10) Uani 1 1 d . . . . .
C602 C 0.7967(2) 0.5762(2) 0.35723(18) 0.0648(10) Uani 1 1 d . . . . .
C603 C 0.8057(2) 0.6217(2) 0.31144(17) 0.0645(9) Uani 1 1 d . . . . .
H603 H 0.814184 0.604062 0.269792 0.077 Uiso 1 1 calc R U . . .
C604 C 0.80231(19) 0.6913(2) 0.32711(17) 0.0618(9) Uani 1 1 d . . . . .
H604 H 0.807677 0.721485 0.29565 0.074 Uiso 1 1 calc R U . . .
C605 C 0.7857(2) 0.7926(2) 0.40462(17) 0.0627(9) Uani 1 1 d . . . . .
C606 C 0.7770(2) 0.8173(2) 0.46655(18) 0.0711(11) Uani 1 1 d . . . . .
C607 C 0.7730(2) 0.7728(2) 0.51194(19) 0.0797(12) Uani 1 1 d . . . . .
H607 H 0.767375 0.79123 0.553885 0.096 Uiso 1 1 calc R U . . .
C608 C 0.7769(2) 0.7032(2) 0.49779(17) 0.0719(11) Uani 1 1 d . . . . .
H608 H 0.774109 0.674017 0.530063 0.086 Uiso 1 1 calc R U . . .
C609 C 0.7851(2) 0.6730(2) 0.43524(17) 0.0638(9) Uani 1 1 d . . . . .
C610 C 0.79100(19) 0.7202(2) 0.38879(16) 0.0599(9) Uani 1 1 d . . . . .
C611 C 0.7801(2) 0.5488(2) 0.46624(19) 0.0748(11) Uani 1 1 d . . . . .
H61A H 0.771369 0.574206 0.507213 0.09 Uiso 1 1 calc R U . . .
H61B H 0.825141 0.528895 0.469231 0.09 Uiso 1 1 calc R U . . .
C612 C 0.7848(3) 0.4744(2) 0.2816(2) 0.0784(12) Uani 1 1 d . . . . .
H61C H 0.824452 0.48564 0.254705 0.094 Uiso 1 1 calc R U . . .
H61D H 0.743225 0.492762 0.265333 0.094 Uiso 1 1 calc R U . . .
C613 C 0.7712(6) 0.9218(6) 0.5441(5) 0.106(3) Uiso 0.5 1 d . . P B 1
H61E H 0.747937 0.965181 0.545529 0.128 Uiso 0.5 1 calc R U P B 1
H61F H 0.745385 0.891028 0.571185 0.128 Uiso 0.5 1 calc R U P B 1
C615 C 0.8369(6) 0.9374(6) 0.5663(5) 0.102(3) Uiso 0.5 1 d . . P B 1
H61G H 0.859015 0.894337 0.568078 0.153 Uiso 0.5 1 calc R U P B 1
H61H H 0.835938 0.96274 0.607933 0.153 Uiso 0.5 1 calc R U P B 1
H61I H 0.863212 0.966509 0.538827 0.153 Uiso 0.5 1 calc R U P B 1
C631 C 0.8317(5) 0.9311(5) 0.5095(4) 0.082(2) Uiso 0.5 1 d . . P B 2
H63A H 0.816422 0.975186 0.530108 0.098 Uiso 0.5 1 calc R U P B 2
H63B H 0.850243 0.906256 0.542268 0.098 Uiso 0.5 1 calc R U P B 2
C632 C 0.8879(6) 0.9486(6) 0.4697(5) 0.109(3) Uiso 0.5 1 d . . P B 2
H63C H 0.920751 0.984483 0.49204 0.164 Uiso 0.5 1 calc R U P B 2
H63D H 0.869802 0.966367 0.433056 0.164 Uiso 0.5 1 calc R U P B 2
H63E H 0.91169 0.907056 0.456806 0.164 Uiso 0.5 1 calc R U P B 2
C614 C 0.7722(3) 0.3976(2) 0.2819(2) 0.0875(13) Uani 1 1 d . . . . .
H61J H 0.813831 0.379822 0.29745 0.131 Uiso 1 1 calc R U . . .
H61K H 0.76156 0.375573 0.239629 0.131 Uiso 1 1 calc R U . . .
H61L H 0.733007 0.387009 0.30876 0.131 Uiso 1 1 calc R U . . .
C616 C 0.29416(17) 0.45894(17) 0.09727(14) 0.0510(8) Uani 1 1 d . . . . .
C617 C 0.29218(18) 0.43073(17) 0.15269(14) 0.0521(8) Uani 1 1 d . . . . .
C618 C 0.29963(19) 0.47308(18) 0.20997(14) 0.0566(8) Uani 1 1 d . . . . .
H618 H 0.300058 0.452258 0.247424 0.068 Uiso 1 1 calc R U . . .
C619 C 0.30624(18) 0.54384(18) 0.21188(15) 0.0540(8) Uani 1 1 d . . . . .
H619 H 0.310263 0.571694 0.250888 0.065 Uiso 1 1 calc R U . . .
C620 C 0.31101(17) 0.65036(17) 0.15874(15) 0.0510(8) Uani 1 1 d . . . . .
C621 C 0.31741(18) 0.67922(18) 0.10360(15) 0.0533(8) Uani 1 1 d . . . . .
C622 C 0.31881(19) 0.63660(19) 0.04661(16) 0.0579(9) Uani 1 1 d . . . . .
H622 H 0.324501 0.657506 0.009309 0.069 Uiso 1 1 calc R U . . .
C623 C 0.31216(18) 0.56614(18) 0.04418(15) 0.0542(8) Uani 1 1 d . . . . .
H623 H 0.312816 0.538585 0.005125 0.065 Uiso 1 1 calc R U . . .
C624 C 0.30424(17) 0.53278(17) 0.09903(14) 0.0494(7) Uani 1 1 d . . . . .
C625 C 0.30723(17) 0.57671(17) 0.15689(14) 0.0489(7) Uani 1 1 d . . . . .
C626 C 0.28542(19) 0.41154(18) 0.03681(14) 0.0546(8) Uani 1 1 d . . . . .
H62A H 0.327437 0.386302 0.030439 0.065 Uiso 1 1 calc R U . . .
H62B H 0.282858 0.440825 0.002636 0.065 Uiso 1 1 calc R U . . .
C627 C 0.2433(3) 0.3294(2) 0.1953(2) 0.0876(14) Uani 1 1 d . . . . .
H62C H 0.201121 0.35432 0.201913 0.105 Uiso 1 1 calc R U . . .
H62D H 0.26972 0.33523 0.234936 0.105 Uiso 1 1 calc R U . . .
C628 C 0.3192(3) 0.7822(2) 0.0529(2) 0.0863(13) Uani 1 1 d . . . . .
H62E H 0.276061 0.764922 0.029207 0.104 Uiso 1 1 calc R U . . .
H62F H 0.359472 0.772074 0.026529 0.104 Uiso 1 1 calc R U . . .
C629 C 0.2231(3) 0.2562(2) 0.1776(2) 0.0901(14) Uani 1 1 d . . . . .
H62G H 0.187612 0.250768 0.144678 0.135 Uiso 1 1 calc R U . . .
H62H H 0.204188 0.235086 0.213625 0.135 Uiso 1 1 calc R U . . .
H62I H 0.263683 0.232991 0.162612 0.135 Uiso 1 1 calc R U . . .
C630 C 0.3206(3) 0.8596(2) 0.0731(3) 0.1107(18) Uani 1 1 d . . . . .
H63F H 0.277202 0.869475 0.09396 0.166 Uiso 1 1 calc R U . . .
H63G H 0.325641 0.88493 0.036625 0.166 Uiso 1 1 calc R U . . .
H63H H 0.359862 0.87447 0.101633 0.166 Uiso 1 1 calc R U . . .
O101 O 0.83786(13) 0.83190(12) 0.23539(11) 0.0614(6) Uani 1 1 d . . . . .
O102 O 0.45337(14) 0.82949(13) 0.33364(11) 0.0641(6) Uani 1 1 d . . . . .
O103 O 0.32871(13) 0.67052(14) 0.33995(10) 0.0662(7) Uani 1 1 d . . . . .
O104 O -0.02581(13) 0.70049(13) 0.18739(11) 0.0616(6) Uani 1 1 d . . . . .
O201 O 0.47715(14) 0.47082(11) 0.21590(10) 0.0610(6) Uani 1 1 d . . . . .
O210 O 0.51170(15) 0.82935(11) 0.09029(11) 0.0643(7) Uani 1 1 d . . . . .
O203 O -0.01562(16) 0.70886(13) 0.43599(11) 0.0738(7) Uani 1 1 d . . . . .
O204 O -0.04481(15) 0.34948(12) 0.23974(10) 0.0648(7) Uani 1 1 d . . . . .
O301 O 0.63997(13) 0.52155(11) 0.10355(10) 0.0558(6) Uani 1 1 d . . . . .
O302 O 0.44938(13) 0.15538(11) 0.11976(11) 0.0598(6) Uani 1 1 d . . . . .
O303 O 0.10328(14) 0.39382(13) 0.37663(11) 0.0682(7) Uani 1 1 d . . . . .
O304 O -0.09412(13) 0.03095(11) 0.28520(11) 0.0601(6) Uani 1 1 d . . . . .
O401 O 0.73381(13) 0.20269(12) 0.14079(11) 0.0597(6) Uani 1 1 d . . . . .
O402 O 0.49609(15) 0.22823(16) 0.42762(13) 0.0786(8) Uani 1 1 d . . . . .
O403 O 0.18926(14) 0.05914(16) 0.27551(11) 0.0744(7) Uani 1 1 d . . . . .
O404 O -0.03666(14) 0.12676(14) -0.00217(12) 0.0720(7) Uani 1 1 d . . . . .
O501 O 0.77375(14) 0.20957(14) 0.46299(12) 0.0698(7) Uani 1 1 d . . . . .
O502 O 0.64119(16) 0.57106(14) 0.44772(15) 0.0851(9) Uani 1 1 d . . . . .
O503 O 0.23651(15) 0.07313(13) -0.04484(12) 0.0697(7) Uani 1 1 d . . . . .
O504 O 0.15130(13) 0.44978(12) 0.06058(11) 0.0592(6) Uani 1 1 d . . . . .
O601 O 0.79961(15) 0.50559(14) 0.34420(12) 0.0752(7) Uani 1 1 d . . . . .
O602 O 0.76877(18) 0.88787(15) 0.48159(13) 0.0890(9) Uani 1 1 d . . . . .
O603 O 0.28448(14) 0.35921(12) 0.14976(10) 0.0607(6) Uani 1 1 d . . . . .
O604 O 0.32211(14) 0.75045(12) 0.10746(11) 0.0663(7) Uani 1 1 d . . . . .

loop_
_atom_site_aniso_label
_atom_site_aniso_U_11
_atom_site_aniso_U_22
_atom_site_aniso_U_33
_atom_site_aniso_U_23
_atom_site_aniso_U_13
_atom_site_aniso_U_12
C101 0.067(2) 0.0452(18) 0.056(2) 0.0039(15) -0.0086(16) -0.0071(16)
C102 0.061(2) 0.0429(17) 0.054(2) 0.0077(14) 0.0001(15) 0.0009(15)
C103 0.068(3) 0.0469(19) 0.0515(19) 0.0062(14) -0.0003(16) -0.0011(16)
C104 0.069(3) 0.0389(17) 0.0527(19) 0.0025(14) -0.0073(16) -0.0013(15)
C105 0.070(2) 0.0321(16) 0.0521(19) -0.0007(13) -0.0029(15) 0.0050(14)
C106 0.071(3) 0.0425(18) 0.055(2) 0.0002(14) -0.0033(16) 0.0022(16)
C107 0.081(3) 0.056(2) 0.049(2) 0.0009(15) 0.0019(17) 0.0028(18)
C108 0.071(3) 0.056(2) 0.050(2) -0.0028(15) -0.0066(17) -0.0052(17)
C109 0.070(3) 0.0393(17) 0.0540(19) 0.0022(14) -0.0016(16) -0.0012(15)
C110 0.071(2) 0.0341(16) 0.0479(18) -0.0001(13) -0.0062(15) 0.0003(14)
C111 0.071(3) 0.060(2) 0.054(2) 0.0015(16) -0.0094(17) -0.0069(17)
C112 0.069(3) 0.064(2) 0.059(2) 0.0090(17) 0.0062(17) 0.0088(18)
C113 0.087(3) 0.076(3) 0.072(3) -0.012(2) 0.011(2) 0.006(2)
C114 0.074(3) 0.073(3) 0.076(3) 0.012(2) 0.013(2) 0.009(2)
C115 0.077(3) 0.106(4) 0.101(4) -0.027(3) 0.017(3) 0.007(3)
C116 0.063(2) 0.0451(18) 0.0471(18) 0.0027(14) -0.0048(15) 0.0079(15)
C117 0.065(2) 0.0504(19) 0.0463(18) 0.0022(14) -0.0116(16) 0.0064(16)
C118 0.077(3) 0.065(2) 0.0430(18) 0.0086(16) -0.0051(17) 0.0076(19)
C119 0.072(2) 0.057(2) 0.0468(18) 0.0056(15) -0.0029(16) 0.0062(17)
C120 0.069(2) 0.0406(17) 0.0463(18) 0.0033(13) 0.0004(15) 0.0094(15)
C121 0.063(2) 0.0442(17) 0.0484(18) 0.0072(14) -0.0019(15) 0.0103(15)
C122 0.070(2) 0.055(2) 0.0478(18) 0.0112(15) -0.0082(16) 0.0129(17)
C123 0.064(2) 0.0465(18) 0.0514(18) 0.0087(14) -0.0014(15) 0.0078(15)
C124 0.067(2) 0.0413(17) 0.0455(17) 0.0040(13) -0.0068(15) 0.0054(15)
C125 0.065(2) 0.0429(17) 0.0433(17) 0.0065(13) -0.0040(15) 0.0045(15)
C126 0.062(2) 0.0516(19) 0.0511(19) 0.0078(15) -0.0077(15) 0.0040(16)
C127 0.086(3) 0.095(3) 0.048(2) 0.0128(19) -0.0193(19) 0.007(2)
C128 0.069(3) 0.091(3) 0.052(2) 0.0179(19) -0.0117(17) 0.005(2)
C129 0.087(3) 0.148(5) 0.053(2) 0.016(3) -0.005(2) 0.034(3)
C130 0.065(3) 0.111(3) 0.063(2) 0.018(2) -0.0103(19) -0.001(2)
C201 0.057(2) 0.0384(16) 0.0465(17) 0.0018(13) -0.0036(14) 0.0042(14)
C202 0.068(2) 0.0361(16) 0.0507(18) 0.0079(13) -0.0072(15) 0.0093(14)
C203 0.069(2) 0.0416(17) 0.0428(17) 0.0091(13) -0.0068(14) 0.0083(15)
C204 0.058(2) 0.0380(16) 0.0452(17) 0.0016(13) -0.0067(14) 0.0071(14)
C205 0.061(2) 0.0372(16) 0.0428(16) 0.0022(12) -0.0071(14) 0.0068(14)
C206 0.070(2) 0.0389(17) 0.0436(17) 0.0049(13) -0.0014(14) 0.0045(15)
C207 0.078(2) 0.0463(18) 0.0381(16) 0.0070(13) -0.0003(15) 0.0031(16)
C208 0.065(2) 0.0416(17) 0.0428(17) 0.0011(13) -0.0019(14) 0.0041(15)
C209 0.0509(19) 0.0395(16) 0.0439(16) 0.0031(13) -0.0060(13) 0.0060(13)
C210 0.0515(19) 0.0350(15) 0.0450(16) 0.0037(12) -0.0067(13) 0.0052(13)
C211 0.070(2) 0.0378(16) 0.0487(18) 0.0005(13) -0.0037(15) 0.0074(15)
C212 0.090(3) 0.0476(19) 0.061(2) 0.0175(16) -0.0029(18) 0.0162(18)
C213 0.200(6) 0.054(2) 0.068(3) 0.022(2) -0.029(3) 0.004(3)
C214 0.112(4) 0.053(2) 0.083(3) 0.025(2) 0.007(2) 0.027(2)
C215 0.191(5) 0.049(2) 0.045(2) 0.0142(17) 0.004(3) 0.014(3)
C216 0.062(2) 0.0495(19) 0.0491(18) 0.0048(14) 0.0024(15) 0.0073(15)
C217 0.071(2) 0.0483(19) 0.054(2) 0.0010(15) 0.0038(16) 0.0051(16)
C218 0.073(2) 0.055(2) 0.0465(18) 0.0020(15) 0.0014(16) 0.0067(17)
C219 0.067(2) 0.054(2) 0.0449(18) 0.0085(15) 0.0002(15) 0.0047(16)
C220 0.066(2) 0.0485(19) 0.0466(18) 0.0075(14) -0.0025(15) 0.0023(16)
C221 0.078(3) 0.0469(19) 0.0470(18) 0.0037(14) -0.0040(16) 0.0013(16)
C222 0.084(3) 0.058(2) 0.0418(18) 0.0065(15) -0.0035(16) 0.0006(18)
C223 0.075(2) 0.050(2) 0.0480(18) 0.0110(15) -0.0027(16) 0.0024(16)
C224 0.059(2) 0.0523(19) 0.0482(18) 0.0082(14) -0.0009(14) 0.0051(15)
C225 0.060(2) 0.0502(19) 0.0492(18) 0.0067(14) -0.0023(15) 0.0060(15)
C226 0.068(2) 0.0528(19) 0.0500(19) 0.0076(15) 0.0013(16) 0.0102(16)
C227 0.078(3) 0.065(2) 0.050(2) -0.0019(17) 0.0049(17) 0.0081(19)
C228 0.158(5) 0.061(3) 0.076(3) -0.004(2) 0.043(3) -0.004(3)
C229 0.101(3) 0.062(2) 0.052(2) -0.0012(17) -0.0026(19) 0.027(2)
C230 0.116(4) 0.053(2) 0.057(2) 0.0070(17) 0.007(2) 0.002(2)
C301 0.076(2) 0.0399(16) 0.0305(14) 0.0032(12) -0.0033(14) 0.0099(15)
C302 0.073(2) 0.0432(17) 0.0344(15) 0.0076(13) 0.0010(14) 0.0074(16)
C303 0.062(2) 0.054(2) 0.0462(18) 0.0085(14) 0.0015(15) 0.0030(16)
C304 0.067(2) 0.0433(18) 0.0440(17) 0.0062(13) -0.0021(14) 0.0112(15)
C305 0.067(2) 0.0389(16) 0.0420(16) 0.0056(13) -0.0101(14) 0.0101(14)
C306 0.067(2) 0.0373(16) 0.0479(17) 0.0060(13) -0.0132(15) 0.0044(14)
C307 0.064(2) 0.0446(18) 0.0456(17) 0.0071(13) -0.0118(14) 0.0047(15)
C308 0.066(2) 0.0403(17) 0.0421(16) 0.0063(13) -0.0108(14) 0.0116(15)
C309 0.071(2) 0.0367(16) 0.0325(15) 0.0032(12) -0.0068(13) 0.0086(14)
C310 0.064(2) 0.0415(16) 0.0340(15) 0.0021(12) -0.0064(13) 0.0108(14)
C311 0.082(2) 0.0342(16) 0.0434(17) 0.0039(13) -0.0135(15) 0.0090(15)
C312 0.093(3) 0.0489(19) 0.0476(19) 0.0066(15) -0.0039(17) -0.0034(18)
C313 0.069(2) 0.0459(19) 0.065(2) 0.0022(16) -0.0015(17) 0.0026(16)
C314 0.063(2) 0.0475(19) 0.072(2) 0.0077(16) -0.0062(17) -0.0016(16)
C315 0.079(3) 0.044(2) 0.099(3) -0.0008(19) 0.007(2) 0.0002(18)
C316 0.071(2) 0.054(2) 0.0363(16) 0.0074(14) -0.0051(14) 0.0007(16)
C317 0.077(3) 0.053(2) 0.0405(17) 0.0028(14) -0.0080(16) -0.0005(18)
C318 0.067(2) 0.072(2) 0.0484(19) 0.0064(17) -0.0050(16) 0.0026(19)
C319 0.074(3) 0.056(2) 0.0429(17) 0.0045(15) -0.0081(15) 0.0075(17)
C320 0.066(2) 0.0498(19) 0.0442(17) 0.0089(14) -0.0058(15) 0.0088(16)
C321 0.068(2) 0.0428(18) 0.0461(17) 0.0096(13) -0.0004(15) 0.0068(15)
C322 0.064(2) 0.0497(19) 0.0522(19) 0.0087(15) -0.0010(15) 0.0074(16)
C323 0.061(2) 0.0463(18) 0.0422(16) 0.0058(13) -0.0043(14) 0.0088(15)
C324 0.068(2) 0.0510(19) 0.0383(16) 0.0087(13) -0.0060(14) 0.0052(16)
C325 0.060(2) 0.058(2) 0.0383(16) 0.0099(14) -0.0063(14) 0.0054(16)
C326 0.082(3) 0.0475(19) 0.0439(18) 0.0058(14) 0.0029(16) 0.0037(17)
C327 0.105(4) 0.066(3) 0.076(3) 0.010(2) 0.007(2) -0.014(2)
C328 0.081(3) 0.053(2) 0.083(3) 0.0051(19) 0.005(2) -0.0040(19)
C329 0.092(3) 0.068(3) 0.080(3) 0.005(2) -0.007(2) -0.008(2)
C330 0.098(3) 0.057(2) 0.099(3) -0.004(2) -0.026(3) 0.014(2)
C401 0.065(2) 0.0383(16) 0.0523(19) 0.0084(13) -0.0129(15) 0.0105(14)
C402 0.068(2) 0.0406(17) 0.0497(18) 0.0035(13) -0.0086(15) 0.0120(15)
C403 0.064(2) 0.052(2) 0.057(2) 0.0063(15) -0.0091(16) 0.0146(16)
C404 0.067(2) 0.053(2) 0.054(2) 0.0088(15) -0.0137(16) 0.0103(16)
C405 0.067(3) 0.055(2) 0.056(2) 0.0155(16) -0.0087(16) 0.0062(17)
C406 0.067(3) 0.063(2) 0.056(2) 0.0150(17) -0.0035(17) 0.0053(18)
C407 0.059(2) 0.067(2) 0.072(2) 0.0215(19) -0.0074(18) -0.0005(18)
C408 0.068(3) 0.051(2) 0.062(2) 0.0168(16) -0.0141(17) 0.0034(16)
C409 0.063(2) 0.0409(17) 0.059(2) 0.0115(14) -0.0104(16) 0.0070(15)
C410 0.065(2) 0.0434(18) 0.056(2) 0.0111(14) -0.0098(16) 0.0080(15)
C411 0.069(2) 0.0373(16) 0.0557(19) 0.0037(14) -0.0121(16) 0.0094(15)
C412 0.072(3) 0.064(2) 0.057(2) 0.0064(17) -0.0025(17) 0.0118(18)
C413 0.120(5) 0.142(6) 0.077(3) 0.009(3) -0.020(3) -0.018(4)
C414 0.087(3) 0.116(4) 0.071(3) 0.019(3) 0.002(2) 0.012(3)
C415 0.283(11) 0.131(6) 0.092(5) 0.004(4) 0.032(5) 0.001(6)
C416 0.067(2) 0.0505(19) 0.0500(19) 0.0060(14) -0.0036(15) 0.0102(16)
C417 0.070(2) 0.062(2) 0.0438(18) 0.0080(15) -0.0055(15) 0.0126(17)
C418 0.063(2) 0.067(2) 0.057(2) 0.0066(17) -0.0068(17) 0.0088(18)
C419 0.065(2) 0.060(2) 0.0474(18) 0.0080(15) -0.0029(15) 0.0052(17)
C420 0.073(3) 0.0444(18) 0.0453(18) 0.0050(14) -0.0102(15) 0.0010(16)
C421 0.070(3) 0.056(2) 0.0480(18) 0.0134(15) -0.0122(16) 0.0024(17)
C422 0.063(2) 0.056(2) 0.061(2) 0.0100(16) -0.0103(17) 0.0046(16)
C423 0.075(3) 0.0489(19) 0.0508(19) 0.0076(15) -0.0070(16) 0.0116(17)
C424 0.067(2) 0.0430(18) 0.0544(19) 0.0062(14) -0.0008(16) 0.0074(15)
C425 0.070(2) 0.0443(18) 0.0524(19) 0.0050(14) -0.0060(16) 0.0042(16)
C426 0.065(2) 0.056(2) 0.0533(19) 0.0129(15) -0.0039(16) 0.0109(16)
C428 0.109(4) 0.058(2) 0.072(3) 0.0121(19) -0.032(2) -0.014(2)
C427 0.079(3) 0.159(5) 0.060(3) 0.022(3) -0.015(2) 0.027(3)
C727 0.079(3) 0.159(5) 0.060(3) 0.022(3) -0.015(2) 0.027(3)
C430 0.071(3) 0.086(3) 0.056(2) 0.0125(19) -0.0135(18) 0.003(2)
C501 0.065(2) 0.073(2) 0.0438(18) 0.0175(16) -0.0065(15) 0.0042(18)
C502 0.071(2) 0.070(2) 0.0413(17) 0.0147(16) -0.0053(15) 0.0125(19)
C503 0.064(2) 0.086(3) 0.0409(18) 0.0113(17) -0.0083(15) 0.010(2)
C504 0.071(3) 0.075(3) 0.0432(18) 0.0172(17) -0.0067(16) 0.0042(19)
C505 0.079(3) 0.069(2) 0.054(2) 0.0198(17) -0.0196(18) 0.0019(19)
C506 0.075(3) 0.068(3) 0.072(2) 0.0185(19) -0.022(2) 0.001(2)
C507 0.071(3) 0.068(3) 0.082(3) 0.015(2) -0.024(2) 0.007(2)
C508 0.072(3) 0.071(3) 0.064(2) 0.0169(19) -0.0179(18) 0.0014(19)
C509 0.067(2) 0.072(2) 0.0470(19) 0.0196(16) -0.0103(16) 0.0037(18)
C510 0.069(2) 0.077(2) 0.0429(18) 0.0169(16) -0.0111(16) 0.0010(19)
C511 0.068(2) 0.069(2) 0.053(2) 0.0165(17) -0.0061(16) 0.0065(18)
C512 0.072(3) 0.081(3) 0.060(2) 0.0133(19) -0.0125(18) 0.023(2)
C513 0.088(3) 0.080(3) 0.097(3) 0.026(2) -0.026(2) 0.016(2)
C514 0.090(3) 0.088(3) 0.076(3) 0.013(2) -0.014(2) 0.023(2)
C515 0.089(4) 0.076(3) 0.151(5) 0.026(3) -0.045(3) 0.005(2)
C516 0.069(2) 0.056(2) 0.0384(16) 0.0082(14) -0.0083(15) 0.0032(17)
C517 0.077(3) 0.050(2) 0.0440(18) 0.0041(14) -0.0085(16) 0.0060(17)
C518 0.068(2) 0.062(2) 0.0451(18) 0.0077(15) -0.0063(15) 0.0101(18)
C519 0.062(2) 0.058(2) 0.0391(16) 0.0068(14) -0.0098(14) 0.0045(16)
C520 0.065(2) 0.0515(19) 0.0350(15) 0.0075(13) -0.0102(14) 0.0039(16)
C521 0.065(2) 0.0484(19) 0.0458(17) 0.0102(14) -0.0088(15) 0.0031(16)
C522 0.068(2) 0.060(2) 0.0483(19) 0.0101(15) -0.0062(16) 0.0109(17)
C523 0.059(2) 0.058(2) 0.0455(17) 0.0131(15) -0.0085(14) 0.0010(16)
C524 0.063(2) 0.0531(19) 0.0368(16) 0.0102(13) -0.0099(14) 0.0013(16)
C525 0.063(2) 0.060(2) 0.0320(15) 0.0102(13) -0.0093(13) 0.0064(16)
C526 0.076(3) 0.058(2) 0.0434(18) 0.0064(15) -0.0064(16) 0.0006(17)
C527 0.089(3) 0.063(2) 0.072(3) 0.0015(19) -0.003(2) 0.021(2)
C528 0.105(4) 0.065(3) 0.072(3) 0.008(2) 0.014(2) 0.010(2)
C529 0.110(4) 0.063(3) 0.096(3) 0.006(2) -0.006(3) 0.020(2)
C530 0.076(3) 0.061(2) 0.104(3) -0.003(2) 0.009(2) 0.011(2)
C601 0.062(2) 0.081(3) 0.061(2) 0.0227(19) -0.0189(17) 0.0005(19)
C602 0.066(2) 0.065(2) 0.065(2) 0.0128(18) -0.0179(18) 0.0079(18)
C603 0.073(3) 0.066(2) 0.056(2) 0.0108(17) -0.0078(17) 0.0121(19)
C604 0.059(2) 0.067(2) 0.061(2) 0.0143(17) -0.0131(16) 0.0072(17)
C605 0.063(2) 0.065(2) 0.056(2) 0.0034(17) -0.0147(16) -0.0085(17)
C606 0.081(3) 0.074(3) 0.055(2) 0.0071(19) -0.0168(18) -0.009(2)
C607 0.090(3) 0.086(3) 0.057(2) -0.008(2) -0.015(2) -0.007(2)
C608 0.069(3) 0.099(3) 0.049(2) 0.020(2) -0.0159(17) -0.005(2)
C609 0.059(2) 0.071(2) 0.059(2) 0.0080(18) -0.0179(17) -0.0068(18)
C610 0.056(2) 0.075(2) 0.0479(19) 0.0105(17) -0.0154(15) -0.0034(17)
C611 0.080(3) 0.079(3) 0.067(2) 0.023(2) -0.027(2) -0.003(2)
C612 0.105(3) 0.064(2) 0.071(3) 0.014(2) -0.005(2) 0.025(2)
C614 0.116(4) 0.069(3) 0.081(3) 0.015(2) -0.014(3) 0.020(2)
C616 0.055(2) 0.058(2) 0.0402(16) 0.0048(14) -0.0052(14) 0.0056(15)
C617 0.064(2) 0.0505(19) 0.0433(17) 0.0098(14) -0.0059(14) 0.0088(15)
C618 0.076(2) 0.059(2) 0.0370(16) 0.0096(14) -0.0086(15) 0.0110(17)
C619 0.066(2) 0.056(2) 0.0412(17) 0.0068(14) -0.0091(14) 0.0084(16)
C620 0.051(2) 0.0541(19) 0.0477(18) 0.0091(14) -0.0033(14) 0.0029(15)
C621 0.052(2) 0.054(2) 0.055(2) 0.0116(15) -0.0021(14) 0.0047(15)
C622 0.064(2) 0.064(2) 0.0480(19) 0.0189(16) -0.0001(15) 0.0033(17)
C623 0.059(2) 0.062(2) 0.0413(17) 0.0075(14) -0.0048(14) 0.0026(16)
C624 0.050(2) 0.0561(19) 0.0428(17) 0.0114(14) -0.0055(13) 0.0030(15)
C625 0.0494(19) 0.0565(19) 0.0415(16) 0.0079(14) -0.0058(13) 0.0062(15)
C626 0.066(2) 0.057(2) 0.0407(17) 0.0081(14) -0.0038(14) 0.0015(16)
C627 0.144(4) 0.061(2) 0.061(2) 0.0200(19) 0.014(2) 0.004(2)
C628 0.112(4) 0.069(3) 0.082(3) 0.035(2) -0.013(2) -0.006(2)
C629 0.145(5) 0.059(2) 0.067(3) 0.0122(19) 0.020(3) 0.002(3)
C630 0.150(5) 0.064(3) 0.125(4) 0.044(3) -0.018(4) 0.007(3)
O101 0.0638(17) 0.0606(15) 0.0602(14) 0.0144(11) -0.0015(11) 0.0000(12)
O102 0.0681(18) 0.0661(16) 0.0571(14) 0.0000(11) 0.0047(11) 0.0096(12)
O103 0.0710(17) 0.0838(18) 0.0443(13) 0.0037(12) -0.0107(11) 0.0149(13)
O104 0.0610(16) 0.0713(16) 0.0549(14) 0.0102(11) -0.0045(11) 0.0156(12)
O201 0.103(2) 0.0384(12) 0.0425(12) 0.0082(9) -0.0007(11) 0.0046(12)
O210 0.106(2) 0.0345(12) 0.0542(14) 0.0094(10) -0.0054(13) 0.0097(12)
O203 0.114(2) 0.0524(15) 0.0533(14) -0.0002(11) 0.0148(14) 0.0089(14)
O204 0.101(2) 0.0499(14) 0.0414(12) 0.0037(10) -0.0006(12) -0.0017(12)
O301 0.0812(17) 0.0405(12) 0.0450(12) 0.0090(9) -0.0006(11) -0.0023(11)
O302 0.0698(17) 0.0371(12) 0.0729(15) 0.0121(10) -0.0203(12) 0.0012(10)
O303 0.0855(19) 0.0608(15) 0.0536(14) 0.0026(11) -0.0054(12) -0.0124(13)
O304 0.0697(17) 0.0418(12) 0.0688(15) 0.0075(11) -0.0033(12) 0.0039(11)
O401 0.0634(16) 0.0602(14) 0.0559(14) 0.0016(11) -0.0056(11) 0.0151(12)
O402 0.0673(19) 0.094(2) 0.0734(18) 0.0144(15) 0.0061(13) -0.0051(15)
O403 0.0693(18) 0.103(2) 0.0546(15) 0.0182(14) -0.0093(12) 0.0190(15)
O404 0.0801(19) 0.0776(17) 0.0585(15) 0.0196(13) -0.0216(13) -0.0050(14)
O501 0.0725(18) 0.0779(18) 0.0611(15) 0.0116(13) -0.0130(12) 0.0148(13)
O502 0.085(2) 0.0648(17) 0.106(2) 0.0166(15) -0.0387(17) 0.0021(14)
O503 0.087(2) 0.0543(15) 0.0673(16) 0.0003(12) 0.0006(13) 0.0102(13)
O504 0.0697(16) 0.0476(13) 0.0615(14) 0.0086(10) -0.0046(11) 0.0086(11)
O601 0.093(2) 0.0673(17) 0.0680(17) 0.0165(13) -0.0213(14) 0.0129(14)
O602 0.129(3) 0.0728(19) 0.0562(16) -0.0117(13) -0.0129(16) -0.0145(17)
O603 0.0849(18) 0.0519(14) 0.0468(13) 0.0092(10) -0.0041(11) 0.0096(12)
O604 0.0862(19) 0.0540(15) 0.0616(15) 0.0177(11) 0.0020(12) 0.0078(12)

loop_
_atom_type_symbol
_atom_type_description
_atom_type_scat_dispersion_real
_atom_type_scat_dispersion_imag
_atom_type_scat_source
C C 0.0031 0.0016 'International Tables Vol C Tables 4.2.6.8 and 6.1.1.4'
H H 0 0 'International Tables Vol C Tables 4.2.6.8 and 6.1.1.4'
O O 0.0109 0.0061 'International Tables Vol C Tables 4.2.6.8 and 6.1.1.4'
Cl Cl 0.1491 0.1597 'International Tables Vol C Tables 4.2.6.8 and 6.1.1.4'

loop_
_geom_angle_atom_site_label_1
_geom_angle_atom_site_label_2
_geom_angle_atom_site_label_3
_geom_angle
_geom_angle_site_symmetry_1
_geom_angle_site_symmetry_3
_geom_angle_publ_flag
C102 C101 C109 119.0(3) . . ?
C102 C101 C111 119.0(4) . . ?
C109 C101 C111 121.8(3) . . ?
O101 C102 C101 117.9(3) . . ?
O101 C102 C103 121.5(3) . . ?
C101 C102 C103 120.5(4) . . ?
C104 C103 C102 120.8(3) . . ?
C104 C103 H103 119.6 . . ?
C102 C103 H103 119.6 . . ?
C103 C104 C110 122.2(3) . . ?
C103 C104 H104 118.9 . . ?
C110 C104 H104 118.9 . . ?
C106 C105 C110 118.7(3) . . ?
C106 C105 C211 118.4(3) . . ?
C110 C105 C211 122.8(3) . . ?
O102 C106 C105 117.5(3) . . ?
O102 C106 C107 122.3(3) . . ?
C105 C106 C107 120.2(4) . . ?
C108 C107 C106 120.8(3) . . ?
C108 C107 H107 119.6 . . ?
C106 C107 H107 119.6 . . ?
C107 C108 C109 122.5(3) . . ?
C107 C108 H108 118.8 . . ?
C109 C108 H108 118.8 . . ?
C108 C109 C101 122.7(3) . . ?
C108 C109 C110 116.3(4) . . ?
C101 C109 C110 121.0(3) . . ?
C105 C110 C104 122.2(3) . . ?
C105 C110 C109 121.4(3) . . ?
C104 C110 C109 116.4(3) . . ?
C605 C111 C101 118.2(3) . . ?
C605 C111 H11A 107.8 . . ?
C101 C111 H11A 107.8 . . ?
C605 C111 H11B 107.8 . . ?
C101 C111 H11B 107.8 . . ?
H11A C111 H11B 107.1 . . ?
O101 C112 C114 106.2(3) . . ?
O101 C112 H11C 110.5 . . ?
C114 C112 H11C 110.5 . . ?
O101 C112 H11D 110.5 . . ?
C114 C112 H11D 110.5 . . ?
H11C C112 H11D 108.7 . . ?
O102 C113 C115 107.0(4) . . ?
O102 C113 H11E 110.3 . . ?
C115 C113 H11E 110.3 . . ?
O102 C113 H11F 110.3 . . ?
C115 C113 H11F 110.3 . . ?
H11E C113 H11F 108.6 . . ?
C112 C114 H11G 109.5 . . ?
C112 C114 H11H 109.5 . . ?
H11G C114 H11H 109.5 . . ?
C112 C114 H11I 109.5 . . ?
H11G C114 H11I 109.5 . . ?
H11H C114 H11I 109.5 . . ?
C113 C115 H11J 109.5 . . ?
C113 C115 H11K 109.5 . . ?
H11J C115 H11K 109.5 . . ?
C113 C115 H11L 109.5 . . ?
H11J C115 H11L 109.5 . . ?
H11K C115 H11L 109.5 . . ?
C117 C116 C124 118.4(3) . . ?
C117 C116 C126 118.6(3) . . ?
C124 C116 C126 122.9(3) . . ?
O103 C117 C116 117.3(3) . . ?
O103 C117 C118 122.4(3) . . ?
C116 C117 C118 120.3(3) . . ?
C119 C118 C117 121.2(3) . . ?
C119 C118 H118 119.4 . . ?
C117 C118 H118 119.4 . . ?
C118 C119 C125 121.8(3) . . ?
C118 C119 H119 119.1 . . ?
C125 C119 H119 119.1 . . ?
C121 C120 C125 118.7(3) . . ?
C121 C120 C226 118.8(3) . . ?
C125 C120 C226 122.4(3) . . ?
O104 C121 C120 116.3(3) . . ?
O104 C121 C122 122.8(3) . . ?
C120 C121 C122 120.9(3) . . ?
C123 C122 C121 120.9(3) . . ?
C123 C122 H122 119.6 . . ?
C121 C122 H122 119.6 . . ?
C122 C123 C124 121.3(3) . . ?
C122 C123 H123 119.4 . . ?
C124 C123 H123 119.4 . . ?
C116 C124 C123 122.1(3) . . ?
C116 C124 C125 121.1(3) . . ?
C123 C124 C125 116.8(3) . . ?
C120 C125 C119 122.1(3) . . ?
C120 C125 C124 121.1(3) . . ?
C119 C125 C124 116.9(3) . . ?
C116 C126 C620 118.4(3) . . ?
C116 C126 H12A 107.7 . . ?
C620 C126 H12A 107.7 . . ?
C116 C126 H12B 107.7 . . ?
C620 C126 H12B 107.7 . . ?
H12A C126 H12B 107.1 . . ?
O103 C127 C129 107.4(3) . . ?
O103 C127 H12C 110.2 . . ?
C129 C127 H12C 110.2 . . ?
O103 C127 H12D 110.2 . . ?
C129 C127 H12D 110.2 . . ?
H12C C127 H12D 108.5 . . ?
O104 C128 C130 105.4(3) . . ?
O104 C128 H12E 110.7 . . ?
C130 C128 H12E 110.7 . . ?
O104 C128 H12F 110.7 . . ?
C130 C128 H12F 110.7 . . ?
H12E C128 H12F 108.8 . . ?
C127 C129 H12G 109.5 . . ?
C127 C129 H12H 109.5 . . ?
H12G C129 H12H 109.5 . . ?
C127 C129 H12I 109.5 . . ?
H12G C129 H12I 109.5 . . ?
H12H C129 H12I 109.5 . . ?
C128 C130 H13A 109.5 . . ?
C128 C130 H13B 109.5 . . ?
H13A C130 H13B 109.5 . . ?
C128 C130 H13C 109.5 . . ?
H13A C130 H13C 109.5 . . ?
H13B C130 H13C 109.5 . . ?
C202 C201 C209 118.7(3) . . ?
C202 C201 C211 119.5(3) . . ?
C209 C201 C211 121.7(3) . . ?
C201 C202 O210 117.0(3) . . ?
C201 C202 C203 121.6(3) . . ?
O210 C202 C203 121.4(3) . . ?
C204 C203 C202 120.4(3) . . ?
C204 C203 H203 119.8 . . ?
C202 C203 H203 119.8 . . ?
C203 C204 C210 121.8(3) . . ?
C203 C204 H204 119.1 . . ?
C210 C204 H204 119.1 . . ?
C206 C205 C210 118.9(3) . . ?
C206 C205 C311 120.1(3) . . ?
C210 C205 C311 120.9(3) . . ?
C205 C206 O201 117.5(3) . . ?
C205 C206 C207 120.8(3) . . ?
O201 C206 C207 121.6(3) . . ?
C208 C207 C206 121.0(3) . . ?
C208 C207 H207 119.5 . . ?
C206 C207 H207 119.5 . . ?
C207 C208 C209 121.5(3) . . ?
C207 C208 H208 119.3 . . ?
C209 C208 H208 119.3 . . ?
C208 C209 C201 121.9(3) . . ?
C208 C209 C210 118.0(3) . . ?
C201 C209 C210 120.1(3) . . ?
C204 C210 C205 122.8(3) . . ?
C204 C210 C209 117.5(3) . . ?
C205 C210 C209 119.7(3) . . ?
C105 C211 C201 118.7(3) . . ?
C105 C211 H21A 107.6 . . ?
C201 C211 H21A 107.6 . . ?
C105 C211 H21B 107.6 . . ?
C201 C211 H21B 107.6 . . ?
H21A C211 H21B 107.1 . . ?
O210 C212 C214 107.4(3) . . ?
O210 C212 H21C 110.2 . . ?
C214 C212 H21C 110.2 . . ?
O210 C212 H21D 110.2 . . ?
C214 C212 H21D 110.2 . . ?
H21C C212 H21D 108.5 . . ?
O201 C213 C215 109.6(4) . . ?
O201 C213 H21E 109.8 . . ?
C215 C213 H21E 109.8 . . ?
O201 C213 H21F 109.8 . . ?
C215 C213 H21F 109.8 . . ?
H21E C213 H21F 108.2 . . ?
C212 C214 H21I 109.5 . . ?
C212 C214 H21L 109.5 . . ?
H21I C214 H21L 109.5 . . ?
C212 C214 H21M 109.5 . . ?
H21I C214 H21M 109.5 . . ?
H21L C214 H21M 109.5 . . ?
C213 C215 H21N 109.5 . . ?
C213 C215 H21G 109.5 . . ?
H21N C215 H21G 109.5 . . ?
C213 C215 H21H 109.5 . . ?
H21N C215 H21H 109.5 . . ?
H21G C215 H21H 109.5 . . ?
C217 C216 C224 118.5(3) . . ?
C217 C216 C226 119.6(3) . . ?
C224 C216 C226 121.8(3) . . ?
O203 C217 C216 116.2(3) . . ?
O203 C217 C218 122.7(3) . . ?
C216 C217 C218 121.0(3) . . ?
C219 C218 C217 120.6(3) . . ?
C219 C218 H218 119.7 . . ?
C217 C218 H218 119.7 . . ?
C218 C219 C225 121.6(3) . . ?
C218 C219 H219 119.2 . . ?
C225 C219 H219 119.2 . . ?
C221 C220 C225 118.6(3) . . ?
C221 C220 C326 119.6(3) . . ?
C225 C220 C326 121.7(3) . . ?
O204 C221 C220 117.5(3) . . ?
O204 C221 C222 121.2(3) . . ?
C220 C221 C222 121.3(3) . . ?
C223 C222 C221 120.6(3) . . ?
C223 C222 H222 119.7 . . ?
C221 C222 H222 119.7 . . ?
C222 C223 C224 121.2(3) . . ?
C222 C223 H223 119.4 . . ?
C224 C223 H223 119.4 . . ?
C223 C224 C216 121.1(3) . . ?
C223 C224 C225 118.0(3) . . ?
C216 C224 C225 120.8(3) . . ?
C219 C225 C220 122.5(3) . . ?
C219 C225 C224 117.4(3) . . ?
C220 C225 C224 120.2(3) . . ?
C216 C226 C120 118.9(3) . . ?
C216 C226 H22A 107.6 . . ?
C120 C226 H22A 107.6 . . ?
C216 C226 H22B 107.6 . . ?
C120 C226 H22B 107.6 . . ?
H22A C226 H22B 107 . . ?
O203 C227 C229 108.5(3) . . ?
O203 C227 H22C 110 . . ?
C229 C227 H22C 110 . . ?
O203 C227 H22D 110 . . ?
C229 C227 H22D 110 . . ?
H22C C227 H22D 108.4 . . ?
O204 C228 C230 112.1(4) . . ?
O204 C228 H22E 109.2 . . ?
C230 C228 H22E 109.2 . . ?
O204 C228 H22F 109.2 . . ?
C230 C228 H22F 109.2 . . ?
H22E C228 H22F 107.9 . . ?
C227 C229 H22G 109.5 . . ?
C227 C229 H22H 109.5 . . ?
H22G C229 H22H 109.5 . . ?
C227 C229 H22I 109.5 . . ?
H22G C229 H22I 109.5 . . ?
H22H C229 H22I 109.5 . . ?
C228 C230 H23A 109.5 . . ?
C228 C230 H23B 109.5 . . ?
H23A C230 H23B 109.5 . . ?
C228 C230 H23C 109.5 . . ?
H23A C230 H23C 109.5 . . ?
H23B C230 H23C 109.5 . . ?
C302 C301 C309 119.1(3) . . ?
C302 C301 C311 119.1(3) . . ?
C309 C301 C311 121.8(3) . . ?
C301 C302 O301 118.6(3) . . ?
C301 C302 C303 121.7(3) . . ?
O301 C302 C303 119.6(3) . . ?
C304 C303 C302 120.0(3) . . ?
C304 C303 H303 120 . . ?
C302 C303 H303 120 . . ?
C303 C304 C310 121.7(3) . . ?
C303 C304 H304 119.1 . . ?
C310 C304 H304 119.1 . . ?
C306 C305 C310 119.0(3) . . ?
C306 C305 C411 120.3(3) . . ?
C310 C305 C411 120.7(3) . . ?
C305 C306 O302 116.1(3) . . ?
C305 C306 C307 121.5(3) . . ?
O302 C306 C307 122.4(3) . . ?
C308 C307 C306 119.6(3) . . ?
C308 C307 H307 120.2 . . ?
C306 C307 H307 120.2 . . ?
C307 C308 C309 122.4(3) . . ?
C307 C308 H308 118.8 . . ?
C309 C308 H308 118.8 . . ?
C308 C309 C301 122.6(3) . . ?
C308 C309 C310 118.2(3) . . ?
C301 C309 C310 119.1(3) . . ?
C304 C310 C305 122.4(3) . . ?
C304 C310 C309 118.4(3) . . ?
C305 C310 C309 119.1(3) . . ?
C301 C311 C205 115.1(3) . . ?
C301 C311 H31A 108.5 . . ?
C205 C311 H31A 108.5 . . ?
C301 C311 H31B 108.5 . . ?
C205 C311 H31B 108.5 . . ?
H31A C311 H31B 107.5 . . ?
O301 C312 C314 109.3(3) . . ?
O301 C312 H31C 109.8 . . ?
C314 C312 H31C 109.8 . . ?
O301 C312 H31D 109.8 . . ?
C314 C312 H31D 109.8 . . ?
H31C C312 H31D 108.3 . . ?
O302 C313 C315 107.0(3) . . ?
O302 C313 H31E 110.3 . . ?
C315 C313 H31E 110.3 . . ?
O302 C313 H31F 110.3 . . ?
C315 C313 H31F 110.3 . . ?
H31E C313 H31F 108.6 . . ?
C312 C314 H31G 109.5 . . ?
C312 C314 H31H 109.5 . . ?
H31G C314 H31H 109.5 . . ?
C312 C314 H31I 109.5 . . ?
H31G C314 H31I 109.5 . . ?
H31H C314 H31I 109.5 . . ?
C313 C315 H31J 109.5 . . ?
C313 C315 H31K 109.5 . . ?
H31J C315 H31K 109.5 . . ?
C313 C315 H31L 109.5 . . ?
H31J C315 H31L 109.5 . . ?
H31K C315 H31L 109.5 . . ?
C317 C316 C324 118.9(3) . . ?
C317 C316 C326 119.2(3) . . ?
C324 C316 C326 121.7(3) . . ?
C316 C317 O303 118.4(3) . . ?
C316 C317 C318 121.3(3) . . ?
O303 C317 C318 120.2(4) . . ?
C319 C318 C317 120.3(4) . . ?
C319 C318 H318 119.8 . . ?
C317 C318 H318 119.8 . . ?
C318 C319 C325 121.4(4) . . ?
C318 C319 H319 119.3 . . ?
C325 C319 H319 119.3 . . ?
C321 C320 C325 119.2(3) . . ?
C321 C320 C426 119.1(3) . . ?
C325 C320 C426 121.7(3) . . ?
O304 C321 C320 116.7(3) . . ?
O304 C321 C322 122.8(3) . . ?
C320 C321 C322 120.5(3) . . ?
C323 C322 C321 120.2(3) . . ?
C323 C322 H322 119.9 . . ?
C321 C322 H322 119.9 . . ?
C322 C323 C324 122.6(3) . . ?
C322 C323 H323 118.7 . . ?
C324 C323 H323 118.7 . . ?
C323 C324 C316 122.9(3) . . ?
C323 C324 C325 117.3(3) . . ?
C316 C324 C325 119.8(3) . . ?
C319 C325 C320 121.8(3) . . ?
C319 C325 C324 118.0(3) . . ?
C320 C325 C324 120.1(3) . . ?
C220 C326 C316 115.5(3) . . ?
C220 C326 H32A 108.4 . . ?
C316 C326 H32A 108.4 . . ?
C220 C326 H32B 108.4 . . ?
C316 C326 H32B 108.4 . . ?
H32A C326 H32B 107.5 . . ?
O303 C327 C329 109.9(4) . . ?
O303 C327 H32C 109.7 . . ?
C329 C327 H32C 109.7 . . ?
O303 C327 H32D 109.7 . . ?
C329 C327 H32D 109.7 . . ?
H32C C327 H32D 108.2 . . ?
O304 C328 C330 112.9(4) . . ?
O304 C328 H32E 109 . . ?
C330 C328 H32E 109 . . ?
O304 C328 H32F 109 . . ?
C330 C328 H32F 109 . . ?
H32E C328 H32F 107.8 . . ?
C327 C329 H32G 109.5 . . ?
C327 C329 H32H 109.5 . . ?
H32G C329 H32H 109.5 . . ?
C327 C329 H32I 109.5 . . ?
H32G C329 H32I 109.5 . . ?
H32H C329 H32I 109.5 . . ?
C328 C330 H33A 109.5 . . ?
C328 C330 H33B 109.5 . . ?
H33A C330 H33B 109.5 . . ?
C328 C330 H33C 109.5 . . ?
H33A C330 H33C 109.5 . . ?
H33B C330 H33C 109.5 . . ?
C402 C401 C409 118.9(3) . . ?
C402 C401 C411 119.2(3) . . ?
C409 C401 C411 121.9(3) . . ?
O401 C402 C401 117.3(3) . . ?
O401 C402 C403 121.6(3) . . ?
C401 C402 C403 121.1(3) . . ?
C404 C403 C402 119.8(4) . . ?
C404 C403 H403 120.1 . . ?
C402 C403 H403 120.1 . . ?
C403 C404 C410 122.7(3) . . ?
C403 C404 H404 118.7 . . ?
C410 C404 H404 118.7 . . ?
C406 C405 C410 119.0(3) . . ?
C406 C405 C511 119.7(3) . . ?
C410 C405 C511 121.2(3) . . ?
C405 C406 O402 118.2(3) . . ?
C405 C406 C407 121.4(4) . . ?
O402 C406 C407 120.4(4) . . ?
C408 C407 C406 120.1(4) . . ?
C408 C407 H407 120 . . ?
C406 C407 H407 120 . . ?
C407 C408 C409 121.9(3) . . ?
C407 C408 H408 119 . . ?
C409 C408 H408 119 . . ?
C408 C409 C401 122.3(3) . . ?
C408 C409 C410 117.3(3) . . ?
C401 C409 C410 120.3(3) . . ?
C404 C410 C405 122.8(3) . . ?
C404 C410 C409 117.0(3) . . ?
C405 C410 C409 120.1(3) . . ?
C305 C411 C401 116.4(3) . . ?
C305 C411 H41A 108.2 . . ?
C401 C411 H41A 108.2 . . ?
C305 C411 H41B 108.2 . . ?
C401 C411 H41B 108.2 . . ?
H41A C411 H41B 107.3 . . ?
O401 C412 C414 106.9(3) . . ?
O401 C412 H41C 110.3 . . ?
C414 C412 H41C 110.3 . . ?
O401 C412 H41D 110.3 . . ?
C414 C412 H41D 110.3 . . ?
H41C C412 H41D 108.6 . . ?
O402 C413 C415 112.4(6) . . ?
O402 C413 H41E 109.1 . . ?
C415 C413 H41E 109.1 . . ?
O402 C413 H41F 109.1 . . ?
C415 C413 H41F 109.1 . . ?
H41E C413 H41F 107.9 . . ?
C412 C414 H41G 109.5 . . ?
C412 C414 H41H 109.5 . . ?
H41G C414 H41H 109.5 . . ?
C412 C414 H41I 109.5 . . ?
H41G C414 H41I 109.5 . . ?
H41H C414 H41I 109.5 . . ?
C413 C415 H41J 109.5 . . ?
C413 C415 H41K 109.5 . . ?
H41J C415 H41K 109.5 . . ?
C413 C415 H41L 109.5 . . ?
H41J C415 H41L 109.5 . . ?
H41K C415 H41L 109.5 . . ?
C417 C416 C424 118.2(3) . . ?
C417 C416 C426 119.6(3) . . ?
C424 C416 C426 122.2(3) . . ?
O403 C417 C418 122.5(3) . . ?
O403 C417 C416 116.6(3) . . ?
C418 C417 C416 120.8(3) . . ?
C419 C418 C417 120.8(4) . . ?
C419 C418 H418 119.6 . . ?
C417 C418 H418 119.6 . . ?
C418 C419 C425 121.5(3) . . ?
C418 C419 H419 119.2 . . ?
C425 C419 H419 119.2 . . ?
C421 C420 C425 118.2(3) . . ?
C421 C420 C526 119.3(3) . . ?
C425 C420 C526 122.4(3) . . ?
C420 C421 O404 120.2(3) . . ?
C420 C421 C422 121.4(3) . . ?
O404 C421 C422 118.3(3) . . ?
C423 C422 C421 120.4(4) . . ?
C423 C422 H422 119.8 . . ?
C421 C422 H422 119.8 . . ?
C422 C423 C424 121.5(3) . . ?
C422 C423 H423 119.3 . . ?
C424 C423 H423 119.3 . . ?
C423 C424 C416 121.8(3) . . ?
C423 C424 C425 117.4(3) . . ?
C416 C424 C425 120.8(3) . . ?
C419 C425 C420 122.0(3) . . ?
C419 C425 C424 117.5(3) . . ?
C420 C425 C424 120.5(3) . . ?
C416 C426 C320 117.5(3) . . ?
C416 C426 H42A 107.9 . . ?
C320 C426 H42A 107.9 . . ?
C416 C426 H42B 107.9 . . ?
C320 C426 H42B 107.9 . . ?
H42A C426 H42B 107.2 . . ?
O404 C428 C430 111.1(3) . . ?
O404 C428 H42E 109.4 . . ?
C430 C428 H42E 109.4 . . ?
O404 C428 H42F 109.4 . . ?
C430 C428 H42F 109.4 . . ?
H42E C428 H42F 108 . . ?
C429 C427 O403 112.2(6) . . ?
C429 C427 H42C 109.2 . . ?
O403 C427 H42C 109.2 . . ?
C429 C427 H42D 109.2 . . ?
O403 C427 H42D 109.2 . . ?
H42C C427 H42D 107.9 . . ?
C427 C429 H42G 109.5 . . ?
C427 C429 H42H 109.5 . . ?
H42G C429 H42H 109.5 . . ?
C427 C429 H42I 109.5 . . ?
H42G C429 H42I 109.5 . . ?
H42H C429 H42I 109.5 . . ?
O403 C727 C729 109.2(6) . . ?
O403 C727 H42L 109.8 . . ?
C729 C727 H42L 109.8 . . ?
O403 C727 H42M 109.8 . . ?
C729 C727 H42M 109.8 . . ?
H42L C727 H42M 108.3 . . ?
C727 C729 H72A 109.5 . . ?
C727 C729 H72B 109.5 . . ?
H72A C729 H72B 109.5 . . ?
C727 C729 H72C 109.5 . . ?
H72A C729 H72C 109.5 . . ?
H72B C729 H72C 109.5 . . ?
C428 C430 H43A 109.5 . . ?
C428 C430 H43B 109.5 . . ?
H43A C430 H43B 109.5 . . ?
C428 C430 H43C 109.5 . . ?
H43A C430 H43C 109.5 . . ?
H43B C430 H43C 109.5 . . ?
C502 C501 C509 118.4(3) . . ?
C502 C501 C511 119.6(3) . . ?
C509 C501 C511 121.9(3) . . ?
O501 C502 C501 116.0(3) . . ?
O501 C502 C503 123.0(3) . . ?
C501 C502 C503 120.9(3) . . ?
C504 C503 C502 120.6(4) . . ?
C504 C503 H503 119.7 . . ?
C502 C503 H503 119.7 . . ?
C503 C504 C510 122.4(4) . . ?
C503 C504 H504 118.8 . . ?
C510 C504 H504 118.8 . . ?
C506 C505 C510 118.1(4) . . ?
C506 C505 C611 120.6(4) . . ?
C510 C505 C611 121.3(4) . . ?
C505 C506 C507 122.1(4) . . ?
C505 C506 O502 117.8(3) . . ?
C507 C506 O502 120.0(4) . . ?
C508 C507 C506 120.6(4) . . ?
C508 C507 H507 119.7 . . ?
C506 C507 H507 119.7 . . ?
C507 C508 C509 121.1(4) . . ?
C507 C508 H508 119.4 . . ?
C509 C508 H508 119.4 . . ?
C508 C509 C501 121.4(3) . . ?
C508 C509 C510 117.8(4) . . ?
C501 C509 C510 120.8(3) . . ?
C504 C510 C505 122.8(4) . . ?
C504 C510 C509 116.9(4) . . ?
C505 C510 C509 120.4(3) . . ?
C501 C511 C405 119.1(3) . . ?
C501 C511 H51A 107.5 . . ?
C405 C511 H51A 107.5 . . ?
C501 C511 H51B 107.5 . . ?
C405 C511 H51B 107.5 . . ?
H51A C511 H51B 107 . . ?
O501 C512 C514 106.4(3) . . ?
O501 C512 H51C 110.5 . . ?
C514 C512 H51C 110.5 . . ?
O501 C512 H51D 110.5 . . ?
C514 C512 H51D 110.5 . . ?
H51C C512 H51D 108.6 . . ?
O502 C513 C515 108.1(4) . . ?
O502 C513 H51E 110.1 . . ?
C515 C513 H51E 110.1 . . ?
O502 C513 H51F 110.1 . . ?
C515 C513 H51F 110.1 . . ?
H51E C513 H51F 108.4 . . ?
C512 C514 H51G 109.5 . . ?
C512 C514 H51H 109.5 . . ?
H51G C514 H51H 109.5 . . ?
C512 C514 H51I 109.5 . . ?
H51G C514 H51I 109.5 . . ?
H51H C514 H51I 109.5 . . ?
C513 C515 H51J 109.5 . . ?
C513 C515 H51K 109.5 . . ?
H51J C515 H51K 109.5 . . ?
C513 C515 H51L 109.5 . . ?
H51J C515 H51L 109.5 . . ?
H51K C515 H51L 109.5 . . ?
C517 C516 C524 118.8(3) . . ?
C517 C516 C526 119.6(3) . . ?
C524 C516 C526 121.4(3) . . ?
O503 C517 C516 116.9(3) . . ?
O503 C517 C518 122.4(3) . . ?
C516 C517 C518 120.6(3) . . ?
C519 C518 C517 120.6(4) . . ?
C519 C518 H518 119.7 . . ?
C517 C518 H518 119.7 . . ?
C518 C519 C525 121.9(3) . . ?
C518 C519 H519 119.1 . . ?
C525 C519 H519 119.1 . . ?
C521 C520 C525 118.3(3) . . ?
C521 C520 C626 119.7(3) . . ?
C525 C520 C626 121.9(3) . . ?
C520 C521 O504 118.9(3) . . ?
C520 C521 C522 121.8(3) . . ?
O504 C521 C522 119.3(3) . . ?
C523 C522 C521 120.3(3) . . ?
C523 C522 H522 119.8 . . ?
C521 C522 H522 119.8 . . ?
C522 C523 C524 121.3(3) . . ?
C522 C523 H523 119.4 . . ?
C524 C523 H523 119.4 . . ?
C516 C524 C523 121.2(3) . . ?
C516 C524 C525 120.9(3) . . ?
C523 C524 C525 117.9(3) . . ?
C519 C525 C520 122.8(3) . . ?
C519 C525 C524 117.0(3) . . ?
C520 C525 C524 120.2(3) . . ?
C516 C526 C420 120.5(3) . . ?
C516 C526 H52A 107.2 . . ?
C420 C526 H52A 107.2 . . ?
C516 C526 H52B 107.2 . . ?
C420 C526 H52B 107.2 . . ?
H52A C526 H52B 106.8 . . ?
O503 C527 C529 107.5(4) . . ?
O503 C527 H52C 110.2 . . ?
C529 C527 H52C 110.2 . . ?
O503 C527 H52D 110.2 . . ?
C529 C527 H52D 110.2 . . ?
H52C C527 H52D 108.5 . . ?
O504 C528 C530 110.4(3) . . ?
O504 C528 H52E 109.6 . . ?
C530 C528 H52E 109.6 . . ?
O504 C528 H52F 109.6 . . ?
C530 C528 H52F 109.6 . . ?
H52E C528 H52F 108.1 . . ?
C527 C529 H52G 109.5 . . ?
C527 C529 H52H 109.5 . . ?
H52G C529 H52H 109.5 . . ?
C527 C529 H52I 109.5 . . ?
H52G C529 H52I 109.5 . . ?
H52H C529 H52I 109.5 . . ?
C528 C530 H53A 109.5 . . ?
C528 C530 H53B 109.5 . . ?
H53A C530 H53B 109.5 . . ?
C528 C530 H53C 109.5 . . ?
H53A C530 H53C 109.5 . . ?
H53B C530 H53C 109.5 . . ?
C602 C601 C609 118.7(3) . . ?
C602 C601 C611 118.4(4) . . ?
C609 C601 C611 122.9(4) . . ?
O601 C602 C601 116.2(3) . . ?
O601 C602 C603 122.3(4) . . ?
C601 C602 C603 121.4(4) . . ?
C604 C603 C602 119.7(4) . . ?
C604 C603 H603 120.2 . . ?
C602 C603 H603 120.2 . . ?
C603 C604 C610 122.2(3) . . ?
C603 C604 H604 118.9 . . ?
C610 C604 H604 118.9 . . ?
C606 C605 C610 118.5(3) . . ?
C606 C605 C111 119.6(3) . . ?
C610 C605 C111 121.8(3) . . ?
C607 C606 C605 121.2(4) . . ?
C607 C606 O602 120.4(4) . . ?
C605 C606 O602 118.4(3) . . ?
C608 C607 C606 121.4(4) . . ?
C608 C607 H607 119.3 . . ?
C606 C607 H607 119.3 . . ?
C607 C608 C609 121.3(4) . . ?
C607 C608 H608 119.3 . . ?
C609 C608 H608 119.3 . . ?
C601 C609 C608 122.5(4) . . ?
C601 C609 C610 120.9(3) . . ?
C608 C609 C610 116.6(4) . . ?
C604 C610 C605 122.0(3) . . ?
C604 C610 C609 117.1(4) . . ?
C605 C610 C609 121.0(3) . . ?
C601 C611 C505 115.9(3) . . ?
C601 C611 H61A 108.3 . . ?
C505 C611 H61A 108.3 . . ?
C601 C611 H61B 108.3 . . ?
C505 C611 H61B 108.3 . . ?
H61A C611 H61B 107.4 . . ?
O601 C612 C614 108.4(3) . . ?
O601 C612 H61C 110 . . ?
C614 C612 H61C 110 . . ?
O601 C612 H61D 110 . . ?
C614 C612 H61D 110 . . ?
H61C C612 H61D 108.4 . . ?
C615 C613 O602 112.5(9) . . ?
C615 C613 H61E 109.1 . . ?
O602 C613 H61E 109.1 . . ?
C615 C613 H61F 109.1 . . ?
O602 C613 H61F 109.1 . . ?
H61E C613 H61F 107.8 . . ?
C613 C615 H61G 109.5 . . ?
C613 C615 H61H 109.5 . . ?
H61G C615 H61H 109.5 . . ?
C613 C615 H61I 109.5 . . ?
H61G C615 H61I 109.5 . . ?
H61H C615 H61I 109.5 . . ?
C632 C631 O602 118.5(8) . . ?
C632 C631 H63A 107.7 . . ?
O602 C631 H63A 107.7 . . ?
C632 C631 H63B 107.7 . . ?
O602 C631 H63B 107.7 . . ?
H63A C631 H63B 107.1 . . ?
C631 C632 H63C 109.5 . . ?
C631 C632 H63D 109.5 . . ?
H63C C632 H63D 109.5 . . ?
C631 C632 H63E 109.5 . . ?
H63C C632 H63E 109.5 . . ?
H63D C632 H63E 109.5 . . ?
C612 C614 H61J 109.5 . . ?
C612 C614 H61K 109.5 . . ?
H61J C614 H61K 109.5 . . ?
C612 C614 H61L 109.5 . . ?
H61J C614 H61L 109.5 . . ?
H61K C614 H61L 109.5 . . ?
C617 C616 C624 118.3(3) . . ?
C617 C616 C626 119.8(3) . . ?
C624 C616 C626 121.9(3) . . ?
O603 C617 C616 117.2(3) . . ?
O603 C617 C618 121.2(3) . . ?
C616 C617 C618 121.6(3) . . ?
C619 C618 C617 120.3(3) . . ?
C619 C618 H618 119.9 . . ?
C617 C618 H618 119.9 . . ?
C618 C619 C625 121.4(3) . . ?
C618 C619 H619 119.3 . . ?
C625 C619 H619 119.3 . . ?
C621 C620 C625 118.6(3) . . ?
C621 C620 C126 119.5(3) . . ?
C625 C620 C126 121.9(3) . . ?
O604 C621 C620 116.8(3) . . ?
O604 C621 C622 122.5(3) . . ?
C620 C621 C622 120.8(3) . . ?
C623 C622 C621 121.1(3) . . ?
C623 C622 H622 119.5 . . ?
C621 C622 H622 119.5 . . ?
C622 C623 C624 121.2(3) . . ?
C622 C623 H623 119.4 . . ?
C624 C623 H623 119.4 . . ?
C623 C624 C616 122.1(3) . . ?
C623 C624 C625 117.1(3) . . ?
C616 C624 C625 120.8(3) . . ?
C619 C625 C620 121.6(3) . . ?
C619 C625 C624 117.4(3) . . ?
C620 C625 C624 121.0(3) . . ?
C616 C626 C520 115.7(3) . . ?
C616 C626 H62A 108.3 . . ?
C520 C626 H62A 108.3 . . ?
C616 C626 H62B 108.3 . . ?
C520 C626 H62B 108.3 . . ?
H62A C626 H62B 107.4 . . ?
O603 C627 C629 112.0(4) . . ?
O603 C627 H62C 109.2 . . ?
C629 C627 H62C 109.2 . . ?
O603 C627 H62D 109.2 . . ?
C629 C627 H62D 109.2 . . ?
H62C C627 H62D 107.9 . . ?
O604 C628 C630 106.1(4) . . ?
O604 C628 H62E 110.5 . . ?
C630 C628 H62E 110.5 . . ?
O604 C628 H62F 110.5 . . ?
C630 C628 H62F 110.5 . . ?
H62E C628 H62F 108.7 . . ?
C627 C629 H62G 109.5 . . ?
C627 C629 H62H 109.5 . . ?
H62G C629 H62H 109.5 . . ?
C627 C629 H62I 109.5 . . ?
H62G C629 H62I 109.5 . . ?
H62H C629 H62I 109.5 . . ?
C628 C630 H63F 109.5 . . ?
C628 C630 H63G 109.5 . . ?
H63F C630 H63G 109.5 . . ?
C628 C630 H63H 109.5 . . ?
H63F C630 H63H 109.5 . . ?
H63G C630 H63H 109.5 . . ?
C102 O101 C112 118.0(3) . . ?
C106 O102 C113 119.5(3) . . ?
C117 O103 C127 117.9(3) . . ?
C121 O104 C128 119.2(3) . . ?
C206 O201 C213 117.7(3) . . ?
C202 O210 C212 118.3(3) . . ?
C217 O203 C227 119.5(3) . . ?
C221 O204 C228 117.5(3) . . ?
C302 O301 C312 114.8(2) . . ?
C306 O302 C313 119.2(3) . . ?
C317 O303 C327 115.4(3) . . ?
C321 O304 C328 119.6(3) . . ?
C402 O401 C412 119.0(3) . . ?
C413 O402 C406 122.7(4) . . ?
C417 O403 C727 118.7(3) . . ?
C417 O403 C427 118.7(3) . . ?
C428 O404 C421 116.6(3) . . ?
C502 O501 C512 117.7(3) . . ?
C506 O502 C513 114.5(3) . . ?
C517 O503 C527 119.1(3) . . ?
C521 O504 C528 115.2(3) . . ?
C602 O601 C612 118.0(3) . . ?
C606 O602 C613 123.3(6) . . ?
C606 O602 C631 115.0(5) . . ?
C617 O603 C627 117.7(3) . . ?
C621 O604 C628 119.1(3) . . ?

loop_
_geom_bond_atom_site_label_1
_geom_bond_atom_site_label_2
_geom_bond_distance
_geom_bond_site_symmetry_2
_geom_bond_publ_flag
C101 C102 1.383(5) . ?
C101 C109 1.419(5) . ?
C101 C111 1.519(5) . ?
C102 O101 1.377(4) . ?
C102 C103 1.413(5) . ?
C103 C104 1.347(5) . ?
C103 H103 0.95 . ?
C104 C110 1.425(5) . ?
C104 H104 0.95 . ?
C105 C106 1.395(5) . ?
C105 C110 1.412(5) . ?
C105 C211 1.518(5) . ?
C106 O102 1.366(4) . ?
C106 C107 1.410(5) . ?
C107 C108 1.350(5) . ?
C107 H107 0.95 . ?
C108 C109 1.417(5) . ?
C108 H108 0.95 . ?
C109 C110 1.440(5) . ?
C111 C605 1.513(5) . ?
C111 H11A 0.99 . ?
C111 H11B 0.99 . ?
C112 O101 1.440(4) . ?
C112 C114 1.509(6) . ?
C112 H11C 0.99 . ?
C112 H11D 0.99 . ?
C113 O102 1.429(5) . ?
C113 C115 1.498(6) . ?
C113 H11E 0.99 . ?
C113 H11F 0.99 . ?
C114 H11G 0.98 . ?
C114 H11H 0.98 . ?
C114 H11I 0.98 . ?
C115 H11J 0.98 . ?
C115 H11K 0.98 . ?
C115 H11L 0.98 . ?
C116 C117 1.391(4) . ?
C116 C124 1.420(5) . ?
C116 C126 1.518(5) . ?
C117 O103 1.366(4) . ?
C117 C118 1.412(5) . ?
C118 C119 1.346(5) . ?
C118 H118 0.95 . ?
C119 C125 1.416(4) . ?
C119 H119 0.95 . ?
C120 C121 1.379(4) . ?
C120 C125 1.413(5) . ?
C120 C226 1.524(5) . ?
C121 O104 1.374(4) . ?
C121 C122 1.407(5) . ?
C122 C123 1.359(5) . ?
C122 H122 0.95 . ?
C123 C124 1.422(4) . ?
C123 H123 0.95 . ?
C124 C125 1.438(5) . ?
C126 C620 1.527(5) . ?
C126 H12A 0.99 . ?
C126 H12B 0.99 . ?
C127 O103 1.442(4) . ?
C127 C129 1.472(6) . ?
C127 H12C 0.99 . ?
C127 H12D 0.99 . ?
C128 O104 1.426(4) . ?
C128 C130 1.503(6) . ?
C128 H12E 0.99 . ?
C128 H12F 0.99 . ?
C129 H12G 0.98 . ?
C129 H12H 0.98 . ?
C129 H12I 0.98 . ?
C130 H13A 0.98 . ?
C130 H13B 0.98 . ?
C130 H13C 0.98 . ?
C201 C202 1.375(4) . ?
C201 C209 1.432(4) . ?
C201 C211 1.519(4) . ?
C202 O210 1.386(4) . ?
C202 C203 1.401(4) . ?
C203 C204 1.362(4) . ?
C203 H203 0.95 . ?
C204 C210 1.411(4) . ?
C204 H204 0.95 . ?
C205 C206 1.376(4) . ?
C205 C210 1.431(4) . ?
C205 C311 1.523(4) . ?
C206 O201 1.377(4) . ?
C206 C207 1.408(4) . ?
C207 C208 1.354(4) . ?
C207 H207 0.95 . ?
C208 C209 1.405(4) . ?
C208 H208 0.95 . ?
C209 C210 1.441(4) . ?
C211 H21A 0.99 . ?
C211 H21B 0.99 . ?
C212 O210 1.420(4) . ?
C212 C214 1.504(5) . ?
C212 H21C 0.99 . ?
C212 H21D 0.99 . ?
C213 O201 1.411(5) . ?
C213 C215 1.482(5) . ?
C213 H21E 0.99 . ?
C213 H21F 0.99 . ?
C214 H21I 0.98 . ?
C214 H21L 0.98 . ?
C214 H21M 0.98 . ?
C215 H21N 0.98 . ?
C215 H21G 0.98 . ?
C215 H21H 0.98 . ?
C216 C217 1.377(5) . ?
C216 C224 1.427(5) . ?
C216 C226 1.517(5) . ?
C217 O203 1.372(4) . ?
C217 C218 1.407(5) . ?
C218 C219 1.367(5) . ?
C218 H218 0.95 . ?
C219 C225 1.405(5) . ?
C219 H219 0.95 . ?
C220 C221 1.379(5) . ?
C220 C225 1.429(5) . ?
C220 C326 1.519(5) . ?
C221 O204 1.373(4) . ?
C221 C222 1.412(5) . ?
C222 C223 1.360(5) . ?
C222 H222 0.95 . ?
C223 C224 1.413(5) . ?
C223 H223 0.95 . ?
C224 C225 1.436(5) . ?
C226 H22A 0.99 . ?
C226 H22B 0.99 . ?
C227 O203 1.396(4) . ?
C227 C229 1.499(5) . ?
C227 H22C 0.99 . ?
C227 H22D 0.99 . ?
C228 O204 1.415(5) . ?
C228 C230 1.439(6) . ?
C228 H22E 0.99 . ?
C228 H22F 0.99 . ?
C229 H22G 0.98 . ?
C229 H22H 0.98 . ?
C229 H22I 0.98 . ?
C230 H23A 0.98 . ?
C230 H23B 0.98 . ?
C230 H23C 0.98 . ?
C301 C302 1.362(5) . ?
C301 C309 1.440(4) . ?
C301 C311 1.520(4) . ?
C302 O301 1.383(4) . ?
C302 C303 1.416(5) . ?
C303 C304 1.367(5) . ?
C303 H303 0.95 . ?
C304 C310 1.396(5) . ?
C304 H304 0.95 . ?
C305 C306 1.381(5) . ?
C305 C310 1.433(4) . ?
C305 C411 1.526(4) . ?
C306 O302 1.386(4) . ?
C306 C307 1.407(5) . ?
C307 C308 1.368(4) . ?
C307 H307 0.95 . ?
C308 C309 1.391(5) . ?
C308 H308 0.95 . ?
C309 C310 1.448(4) . ?
C311 H31A 0.99 . ?
C311 H31B 0.99 . ?
C312 O301 1.438(4) . ?
C312 C314 1.480(5) . ?
C312 H31C 0.99 . ?
C312 H31D 0.99 . ?
C313 O302 1.413(4) . ?
C313 C315 1.519(5) . ?
C313 H31E 0.99 . ?
C313 H31F 0.99 . ?
C314 H31G 0.98 . ?
C314 H31H 0.98 . ?
C314 H31I 0.98 . ?
C315 H31J 0.98 . ?
C315 H31K 0.98 . ?
C315 H31L 0.98 . ?
C316 C317 1.370(5) . ?
C316 C324 1.426(5) . ?
C316 C326 1.522(5) . ?
C317 O303 1.379(4) . ?
C317 C318 1.413(5) . ?
C318 C319 1.364(5) . ?
C318 H318 0.95 . ?
C319 C325 1.405(5) . ?
C319 H319 0.95 . ?
C320 C321 1.390(5) . ?
C320 C325 1.426(5) . ?
C320 C426 1.521(5) . ?
C321 O304 1.376(4) . ?
C321 C322 1.408(5) . ?
C322 C323 1.367(5) . ?
C322 H322 0.95 . ?
C323 C324 1.398(5) . ?
C323 H323 0.95 . ?
C324 C325 1.444(5) . ?
C326 H32A 0.99 . ?
C326 H32B 0.99 . ?
C327 O303 1.427(5) . ?
C327 C329 1.477(6) . ?
C327 H32C 0.99 . ?
C327 H32D 0.99 . ?
C328 O304 1.445(5) . ?
C328 C330 1.513(6) . ?
C328 H32E 0.99 . ?
C328 H32F 0.99 . ?
C329 H32G 0.98 . ?
C329 H32H 0.98 . ?
C329 H32I 0.98 . ?
C330 H33A 0.98 . ?
C330 H33B 0.98 . ?
C330 H33C 0.98 . ?
C401 C402 1.380(5) . ?
C401 C409 1.423(5) . ?
C401 C411 1.527(4) . ?
C402 O401 1.379(4) . ?
C402 C403 1.415(5) . ?
C403 C404 1.355(5) . ?
C403 H403 0.95 . ?
C404 C410 1.406(5) . ?
C404 H404 0.95 . ?
C405 C406 1.368(5) . ?
C405 C410 1.425(5) . ?
C405 C511 1.525(5) . ?
C406 O402 1.399(5) . ?
C406 C407 1.405(5) . ?
C407 C408 1.368(5) . ?
C407 H407 0.95 . ?
C408 C409 1.401(5) . ?
C408 H408 0.95 . ?
C409 C410 1.442(5) . ?
C411 H41A 0.99 . ?
C411 H41B 0.99 . ?
C412 O401 1.430(5) . ?
C412 C414 1.499(6) . ?
C412 H41C 0.99 . ?
C412 H41D 0.99 . ?
C413 O402 1.394(6) . ?
C413 C415 1.436(9) . ?
C413 H41E 0.99 . ?
C413 H41F 0.99 . ?
C414 H41G 0.98 . ?
C414 H41H 0.98 . ?
C414 H41I 0.98 . ?
C415 H41J 0.98 . ?
C415 H41K 0.98 . ?
C415 H41L 0.98 . ?
C416 C417 1.396(5) . ?
C416 C424 1.421(5) . ?
C416 C426 1.518(5) . ?
C417 O403 1.380(4) . ?
C417 C418 1.395(5) . ?
C418 C419 1.367(5) . ?
C418 H418 0.95 . ?
C419 C425 1.405(5) . ?
C419 H419 0.95 . ?
C420 C421 1.373(5) . ?
C420 C425 1.434(5) . ?
C420 C526 1.525(5) . ?
C421 O404 1.389(4) . ?
C421 C422 1.409(5) . ?
C422 C423 1.360(5) . ?
C422 H422 0.95 . ?
C423 C424 1.411(5) . ?
C423 H423 0.95 . ?
C424 C425 1.435(5) . ?
C426 H42A 0.99 . ?
C426 H42B 0.99 . ?
C428 O404 1.382(5) . ?
C428 C430 1.486(5) . ?
C428 H42E 0.99 . ?
C428 H42F 0.99 . ?
C427 C429 1.410(11) . ?
C427 O403 1.429(5) . ?
C427 H42C 0.99 . ?
C427 H42D 0.99 . ?
C429 H42G 0.98 . ?
C429 H42H 0.98 . ?
C429 H42I 0.98 . ?
C727 O403 1.429(5) . ?
C727 C729 1.479(14) . ?
C727 H42L 0.99 . ?
C727 H42M 0.99 . ?
C729 H72A 0.98 . ?
C729 H72B 0.98 . ?
C729 H72C 0.98 . ?
C430 H43A 0.98 . ?
C430 H43B 0.98 . ?
C430 H43C 0.98 . ?
C501 C502 1.392(5) . ?
C501 C509 1.429(5) . ?
C501 C511 1.520(5) . ?
C502 O501 1.376(4) . ?
C502 C503 1.398(5) . ?
C503 C504 1.354(5) . ?
C503 H503 0.95 . ?
C504 C510 1.416(5) . ?
C504 H504 0.95 . ?
C505 C506 1.372(6) . ?
C505 C510 1.432(5) . ?
C505 C611 1.522(6) . ?
C506 C507 1.391(6) . ?
C506 O502 1.394(5) . ?
C507 C508 1.365(5) . ?
C507 H507 0.95 . ?
C508 C509 1.413(5) . ?
C508 H508 0.95 . ?
C509 C510 1.432(5) . ?
C511 H51A 0.99 . ?
C511 H51B 0.99 . ?
C512 O501 1.443(4) . ?
C512 C514 1.504(6) . ?
C512 H51C 0.99 . ?
C512 H51D 0.99 . ?
C513 O502 1.440(5) . ?
C513 C515 1.491(6) . ?
C513 H51E 0.99 . ?
C513 H51F 0.99 . ?
C514 H51G 0.98 . ?
C514 H51H 0.98 . ?
C514 H51I 0.98 . ?
C515 H51J 0.98 . ?
C515 H51K 0.98 . ?
C515 H51L 0.98 . ?
C516 C517 1.384(5) . ?
C516 C524 1.416(5) . ?
C516 C526 1.523(5) . ?
C517 O503 1.378(4) . ?
C517 C518 1.410(5) . ?
C518 C519 1.360(5) . ?
C518 H518 0.95 . ?
C519 C525 1.410(5) . ?
C519 H519 0.95 . ?
C520 C521 1.374(5) . ?
C520 C525 1.429(5) . ?
C520 C626 1.522(5) . ?
C521 O504 1.380(4) . ?
C521 C522 1.416(5) . ?
C522 C523 1.358(5) . ?
C522 H522 0.95 . ?
C523 C524 1.417(5) . ?
C523 H523 0.95 . ?
C524 C525 1.440(5) . ?
C526 H52A 0.99 . ?
C526 H52B 0.99 . ?
C527 O503 1.424(5) . ?
C527 C529 1.501(6) . ?
C527 H52C 0.99 . ?
C527 H52D 0.99 . ?
C528 O504 1.429(5) . ?
C528 C530 1.484(6) . ?
C528 H52E 0.99 . ?
C528 H52F 0.99 . ?
C529 H52G 0.98 . ?
C529 H52H 0.98 . ?
C529 H52I 0.98 . ?
C530 H53A 0.98 . ?
C530 H53B 0.98 . ?
C530 H53C 0.98 . ?
C601 C602 1.391(6) . ?
C601 C609 1.409(6) . ?
C601 C611 1.520(5) . ?
C602 O601 1.374(5) . ?
C602 C603 1.407(5) . ?
C603 C604 1.363(5) . ?
C603 H603 0.95 . ?
C604 C610 1.417(5) . ?
C604 H604 0.95 . ?
C605 C606 1.391(5) . ?
C605 C610 1.421(5) . ?
C606 C607 1.382(6) . ?
C606 O602 1.396(5) . ?
C607 C608 1.361(6) . ?
C607 H607 0.95 . ?
C608 C609 1.432(6) . ?
C608 H608 0.95 . ?
C609 C610 1.438(5) . ?
C611 H61A 0.99 . ?
C611 H61B 0.99 . ?
C612 O601 1.439(5) . ?
C612 C614 1.488(6) . ?
C612 H61C 0.99 . ?
C612 H61D 0.99 . ?
C613 C615 1.351(14) . ?
C613 O602 1.438(12) . ?
C613 H61E 0.99 . ?
C613 H61F 0.99 . ?
C615 H61G 0.98 . ?
C615 H61H 0.98 . ?
C615 H61I 0.98 . ?
C631 C632 1.431(14) . ?
C631 O602 1.498(10) . ?
C631 H63A 0.99 . ?
C631 H63B 0.99 . ?
C632 H63C 0.98 . ?
C632 H63D 0.98 . ?
C632 H63E 0.98 . ?
C614 H61J 0.98 . ?
C614 H61K 0.98 . ?
C614 H61L 0.98 . ?
C616 C617 1.379(4) . ?
C616 C624 1.425(5) . ?
C616 C626 1.514(4) . ?
C617 O603 1.377(4) . ?
C617 C618 1.409(5) . ?
C618 C619 1.364(5) . ?
C618 H618 0.95 . ?
C619 C625 1.418(4) . ?
C619 H619 0.95 . ?
C620 C621 1.381(5) . ?
C620 C625 1.421(5) . ?
C621 O604 1.371(4) . ?
C621 C622 1.409(5) . ?
C622 C623 1.357(5) . ?
C622 H622 0.95 . ?
C623 C624 1.423(4) . ?
C623 H623 0.95 . ?
C624 C625 1.433(5) . ?
C626 H62A 0.99 . ?
C626 H62B 0.99 . ?
C627 O603 1.414(5) . ?
C627 C629 1.446(6) . ?
C627 H62C 0.99 . ?
C627 H62D 0.99 . ?
C628 O604 1.401(5) . ?
C628 C630 1.514(7) . ?
C628 H62E 0.99 . ?
C628 H62F 0.99 . ?
C629 H62G 0.98 . ?
C629 H62H 0.98 . ?
C629 H62I 0.98 . ?
C630 H63F 0.98 . ?
C630 H63G 0.98 . ?
C630 H63H 0.98 . ?

loop_
_geom_torsion_atom_site_label_1
_geom_torsion_atom_site_label_2
_geom_torsion_atom_site_label_3
_geom_torsion_atom_site_label_4
_geom_torsion
_geom_torsion_site_symmetry_1
_geom_torsion_site_symmetry_2
_geom_torsion_site_symmetry_3
_geom_torsion_site_symmetry_4
_geom_torsion_publ_flag
C109 C101 C102 O101 178.4(3) . . . . ?
C111 C101 C102 O101 3.2(5) . . . . ?
C109 C101 C102 C103 -2.1(5) . . . . ?
C111 C101 C102 C103 -177.3(3) . . . . ?
O101 C102 C103 C104 179.9(3) . . . . ?
C101 C102 C103 C104 0.4(5) . . . . ?
C102 C103 C104 C110 0.0(5) . . . . ?
C110 C105 C106 O102 178.6(3) . . . . ?
C211 C105 C106 O102 1.9(4) . . . . ?
C110 C105 C106 C107 -1.8(5) . . . . ?
C211 C105 C106 C107 -178.5(3) . . . . ?
O102 C106 C107 C108 178.5(3) . . . . ?
C105 C106 C107 C108 -1.1(5) . . . . ?
C106 C107 C108 C109 2.0(5) . . . . ?
C107 C108 C109 C101 177.6(3) . . . . ?
C107 C108 C109 C110 0.1(5) . . . . ?
C102 C101 C109 C108 -173.9(3) . . . . ?
C111 C101 C109 C108 1.2(5) . . . . ?
C102 C101 C109 C110 3.5(5) . . . . ?
C111 C101 C109 C110 178.5(3) . . . . ?
C106 C105 C110 C104 -173.5(3) . . . . ?
C211 C105 C110 C104 3.0(5) . . . . ?
C106 C105 C110 C109 4.0(4) . . . . ?
C211 C105 C110 C109 -179.5(3) . . . . ?
C103 C104 C110 C105 178.8(3) . . . . ?
C103 C104 C110 C109 1.2(5) . . . . ?
C108 C109 C110 C105 -3.1(4) . . . . ?
C101 C109 C110 C105 179.4(3) . . . . ?
C108 C109 C110 C104 174.5(3) . . . . ?
C101 C109 C110 C104 -3.0(4) . . . . ?
C102 C101 C111 C605 -126.8(4) . . . . ?
C109 C101 C111 C605 58.2(5) . . . . ?
C124 C116 C117 O103 177.8(3) . . . . ?
C126 C116 C117 O103 -5.6(4) . . . . ?
C124 C116 C117 C118 -3.4(5) . . . . ?
C126 C116 C117 C118 173.3(3) . . . . ?
O103 C117 C118 C119 -176.8(3) . . . . ?
C116 C117 C118 C119 4.5(5) . . . . ?
C117 C118 C119 C125 0.0(5) . . . . ?
C125 C120 C121 O104 177.5(3) . . . . ?
C226 C120 C121 O104 -4.9(4) . . . . ?
C125 C120 C121 C122 -3.3(5) . . . . ?
C226 C120 C121 C122 174.4(3) . . . . ?
O104 C121 C122 C123 -176.4(3) . . . . ?
C120 C121 C122 C123 4.4(5) . . . . ?
C121 C122 C123 C124 0.0(5) . . . . ?
C117 C116 C124 C123 177.4(3) . . . . ?
C126 C116 C124 C123 0.9(5) . . . . ?
C117 C116 C124 C125 -1.9(5) . . . . ?
C126 C116 C124 C125 -178.4(3) . . . . ?
C122 C123 C124 C116 175.6(3) . . . . ?
C122 C123 C124 C125 -5.1(5) . . . . ?
C121 C120 C125 C119 177.3(3) . . . . ?
C226 C120 C125 C119 -0.2(5) . . . . ?
C121 C120 C125 C124 -2.1(5) . . . . ?
C226 C120 C125 C124 -179.6(3) . . . . ?
C118 C119 C125 C120 175.5(3) . . . . ?
C118 C119 C125 C124 -5.1(5) . . . . ?
C116 C124 C125 C120 -174.6(3) . . . . ?
C123 C124 C125 C120 6.1(4) . . . . ?
C116 C124 C125 C119 6.0(4) . . . . ?
C123 C124 C125 C119 -173.3(3) . . . . ?
C117 C116 C126 C620 125.7(3) . . . . ?
C124 C116 C126 C620 -57.8(4) . . . . ?
C209 C201 C202 O210 179.9(3) . . . . ?
C211 C201 C202 O210 3.8(5) . . . . ?
C209 C201 C202 C203 -1.4(5) . . . . ?
C211 C201 C202 C203 -177.5(3) . . . . ?
C201 C202 C203 C204 0.5(5) . . . . ?
O210 C202 C203 C204 179.0(3) . . . . ?
C202 C203 C204 C210 0.4(5) . . . . ?
C210 C205 C206 O201 175.5(3) . . . . ?
C311 C205 C206 O201 -2.4(5) . . . . ?
C210 C205 C206 C207 -1.6(5) . . . . ?
C311 C205 C206 C207 -179.5(3) . . . . ?
C205 C206 C207 C208 0.1(5) . . . . ?
O201 C206 C207 C208 -176.9(3) . . . . ?
C206 C207 C208 C209 0.8(5) . . . . ?
C207 C208 C209 C201 178.4(3) . . . . ?
C207 C208 C209 C210 -0.3(5) . . . . ?
C202 C201 C209 C208 -177.1(3) . . . . ?
C211 C201 C209 C208 -1.1(5) . . . . ?
C202 C201 C209 C210 1.6(5) . . . . ?
C211 C201 C209 C210 177.6(3) . . . . ?
C203 C204 C210 C205 178.9(3) . . . . ?
C203 C204 C210 C209 -0.1(5) . . . . ?
C206 C205 C210 C204 -176.9(3) . . . . ?
C311 C205 C210 C204 1.0(5) . . . . ?
C206 C205 C210 C209 2.1(5) . . . . ?
C311 C205 C210 C209 180.0(3) . . . . ?
C208 C209 C210 C204 177.9(3) . . . . ?
C201 C209 C210 C204 -0.8(4) . . . . ?
C208 C209 C210 C205 -1.1(5) . . . . ?
C201 C209 C210 C205 -179.9(3) . . . . ?
C106 C105 C211 C201 -131.6(3) . . . . ?
C110 C105 C211 C201 51.8(4) . . . . ?
C202 C201 C211 C105 -126.1(4) . . . . ?
C209 C201 C211 C105 57.9(4) . . . . ?
C224 C216 C217 O203 -177.7(3) . . . . ?
C226 C216 C217 O203 -1.1(5) . . . . ?
C224 C216 C217 C218 2.4(6) . . . . ?
C226 C216 C217 C218 179.1(3) . . . . ?
O203 C217 C218 C219 -179.4(4) . . . . ?
C216 C217 C218 C219 0.5(6) . . . . ?
C217 C218 C219 C225 -2.4(6) . . . . ?
C225 C220 C221 O204 -174.0(3) . . . . ?
C326 C220 C221 O204 1.2(5) . . . . ?
C225 C220 C221 C222 2.8(6) . . . . ?
C326 C220 C221 C222 178.0(4) . . . . ?
O204 C221 C222 C223 176.7(4) . . . . ?
C220 C221 C222 C223 0.0(6) . . . . ?
C221 C222 C223 C224 -1.3(6) . . . . ?
C222 C223 C224 C216 -178.1(4) . . . . ?
C222 C223 C224 C225 -0.4(5) . . . . ?
C217 C216 C224 C223 174.3(3) . . . . ?
C226 C216 C224 C223 -2.3(5) . . . . ?
C217 C216 C224 C225 -3.5(5) . . . . ?
C226 C216 C224 C225 180.0(3) . . . . ?
C218 C219 C225 C220 -178.0(3) . . . . ?
C218 C219 C225 C224 1.4(5) . . . . ?
C221 C220 C225 C219 175.0(3) . . . . ?
C326 C220 C225 C219 -0.1(5) . . . . ?
C221 C220 C225 C224 -4.4(5) . . . . ?
C326 C220 C225 C224 -179.5(3) . . . . ?
C223 C224 C225 C219 -176.2(3) . . . . ?
C216 C224 C225 C219 1.6(5) . . . . ?
C223 C224 C225 C220 3.2(5) . . . . ?
C216 C224 C225 C220 -179.0(3) . . . . ?
C217 C216 C226 C120 125.4(4) . . . . ?
C224 C216 C226 C120 -58.1(5) . . . . ?
C121 C120 C226 C216 129.3(3) . . . . ?
C125 C120 C226 C216 -53.1(4) . . . . ?
C309 C301 C302 O301 177.0(2) . . . . ?
C311 C301 C302 O301 0.0(4) . . . . ?
C309 C301 C302 C303 0.2(4) . . . . ?
C311 C301 C302 C303 -176.8(3) . . . . ?
C301 C302 C303 C304 0.2(5) . . . . ?
O301 C302 C303 C304 -176.5(3) . . . . ?
C302 C303 C304 C310 -0.5(5) . . . . ?
C310 C305 C306 O302 175.6(3) . . . . ?
C411 C305 C306 O302 -3.1(4) . . . . ?
C310 C305 C306 C307 -4.7(5) . . . . ?
C411 C305 C306 C307 176.6(3) . . . . ?
C305 C306 C307 C308 3.0(5) . . . . ?
O302 C306 C307 C308 -177.3(3) . . . . ?
C306 C307 C308 C309 1.4(5) . . . . ?
C307 C308 C309 C301 178.5(3) . . . . ?
C307 C308 C309 C310 -3.8(4) . . . . ?
C302 C301 C309 C308 177.2(3) . . . . ?
C311 C301 C309 C308 -5.9(4) . . . . ?
C302 C301 C309 C310 -0.5(4) . . . . ?
C311 C301 C309 C310 176.4(3) . . . . ?
C303 C304 C310 C305 -179.2(3) . . . . ?
C303 C304 C310 C309 0.2(4) . . . . ?
C306 C305 C310 C304 -178.4(3) . . . . ?
C411 C305 C310 C304 0.3(4) . . . . ?
C306 C305 C310 C309 2.2(4) . . . . ?
C411 C305 C310 C309 -179.1(3) . . . . ?
C308 C309 C310 C304 -177.5(3) . . . . ?
C301 C309 C310 C304 0.3(4) . . . . ?
C308 C309 C310 C305 2.0(4) . . . . ?
C301 C309 C310 C305 179.7(3) . . . . ?
C302 C301 C311 C205 -65.2(4) . . . . ?
C309 C301 C311 C205 117.8(3) . . . . ?
C206 C205 C311 C301 -48.1(5) . . . . ?
C210 C205 C311 C301 134.0(3) . . . . ?
C324 C316 C317 O303 -172.6(3) . . . . ?
C326 C316 C317 O303 3.9(4) . . . . ?
C324 C316 C317 C318 3.9(5) . . . . ?
C326 C316 C317 C318 -179.6(3) . . . . ?
C316 C317 C318 C319 -0.1(5) . . . . ?
O303 C317 C318 C319 176.3(3) . . . . ?
C317 C318 C319 C325 -1.5(5) . . . . ?
C325 C320 C321 O304 -177.6(3) . . . . ?
C426 C320 C321 O304 0.3(4) . . . . ?
C325 C320 C321 C322 2.3(5) . . . . ?
C426 C320 C321 C322 -179.8(3) . . . . ?
O304 C321 C322 C323 -178.8(3) . . . . ?
C320 C321 C322 C323 1.3(5) . . . . ?
C321 C322 C323 C324 -3.0(5) . . . . ?
C322 C323 C324 C316 -178.4(3) . . . . ?
C322 C323 C324 C325 0.9(4) . . . . ?
C317 C316 C324 C323 173.3(3) . . . . ?
C326 C316 C324 C323 -3.1(5) . . . . ?
C317 C316 C324 C325 -6.0(4) . . . . ?
C326 C316 C324 C325 177.6(3) . . . . ?
C318 C319 C325 C320 -178.3(3) . . . . ?
C318 C319 C325 C324 -0.6(5) . . . . ?
C321 C320 C325 C319 173.3(3) . . . . ?
C426 C320 C325 C319 -4.5(5) . . . . ?
C321 C320 C325 C324 -4.3(4) . . . . ?
C426 C320 C325 C324 177.9(3) . . . . ?
C323 C324 C325 C319 -175.0(3) . . . . ?
C316 C324 C325 C319 4.4(4) . . . . ?
C323 C324 C325 C320 2.7(4) . . . . ?
C316 C324 C325 C320 -177.9(3) . . . . ?
C221 C220 C326 C316 51.3(5) . . . . ?
C225 C220 C326 C316 -133.7(3) . . . . ?
C317 C316 C326 C220 59.7(4) . . . . ?
C324 C316 C326 C220 -124.0(3) . . . . ?
C409 C401 C402 O401 -179.6(3) . . . . ?
C411 C401 C402 O401 2.4(4) . . . . ?
C409 C401 C402 C403 0.6(5) . . . . ?
C411 C401 C402 C403 -177.4(3) . . . . ?
O401 C402 C403 C404 178.4(3) . . . . ?
C401 C402 C403 C404 -1.8(5) . . . . ?
C402 C403 C404 C410 -0.2(5) . . . . ?
C410 C405 C406 O402 -175.0(3) . . . . ?
C511 C405 C406 O402 7.6(5) . . . . ?
C410 C405 C406 C407 1.4(5) . . . . ?
C511 C405 C406 C407 -175.9(3) . . . . ?
C405 C406 C407 C408 -1.7(6) . . . . ?
O402 C406 C407 C408 174.7(3) . . . . ?
C406 C407 C408 C409 -1.1(5) . . . . ?
C407 C408 C409 C401 -176.9(3) . . . . ?
C407 C408 C409 C410 3.8(5) . . . . ?
C402 C401 C409 C408 -176.6(3) . . . . ?
C411 C401 C409 C408 1.3(5) . . . . ?
C402 C401 C409 C410 2.5(4) . . . . ?
C411 C401 C409 C410 -179.5(3) . . . . ?
C403 C404 C410 C405 -177.9(3) . . . . ?
C403 C404 C410 C409 3.3(5) . . . . ?
C406 C405 C410 C404 -177.3(3) . . . . ?
C511 C405 C410 C404 0.0(5) . . . . ?
C406 C405 C410 C409 1.4(5) . . . . ?
C511 C405 C410 C409 178.7(3) . . . . ?
C408 C409 C410 C404 174.9(3) . . . . ?
C401 C409 C410 C404 -4.4(4) . . . . ?
C408 C409 C410 C405 -4.0(5) . . . . ?
C401 C409 C410 C405 176.8(3) . . . . ?
C306 C305 C411 C401 -116.5(4) . . . . ?
C310 C305 C411 C401 64.8(4) . . . . ?
C402 C401 C411 C305 -122.6(3) . . . . ?
C409 C401 C411 C305 59.5(4) . . . . ?
C424 C416 C417 O403 -178.6(3) . . . . ?
C426 C416 C417 O403 -0.7(5) . . . . ?
C424 C416 C417 C418 -1.1(5) . . . . ?
C426 C416 C417 C418 176.8(3) . . . . ?
O403 C417 C418 C419 -178.6(3) . . . . ?
C416 C417 C418 C419 4.1(6) . . . . ?
C417 C418 C419 C425 -1.7(6) . . . . ?
C425 C420 C421 O404 171.1(3) . . . . ?
C526 C420 C421 O404 -13.2(5) . . . . ?
C425 C420 C421 C422 -5.0(5) . . . . ?
C526 C420 C421 C422 170.8(3) . . . . ?
C420 C421 C422 C423 5.5(5) . . . . ?
O404 C421 C422 C423 -170.7(3) . . . . ?
C421 C422 C423 C424 0.9(5) . . . . ?
C422 C423 C424 C416 175.8(3) . . . . ?
C422 C423 C424 C425 -7.2(5) . . . . ?
C417 C416 C424 C423 172.7(3) . . . . ?
C426 C416 C424 C423 -5.1(5) . . . . ?
C417 C416 C424 C425 -4.2(5) . . . . ?
C426 C416 C424 C425 178.0(3) . . . . ?
C418 C419 C425 C420 178.5(3) . . . . ?
C418 C419 C425 C424 -3.4(5) . . . . ?
C421 C420 C425 C419 176.5(3) . . . . ?
C526 C420 C425 C419 0.9(5) . . . . ?
C421 C420 C425 C424 -1.6(5) . . . . ?
C526 C420 C425 C424 -177.2(3) . . . . ?
C423 C424 C425 C419 -170.7(3) . . . . ?
C416 C424 C425 C419 6.3(5) . . . . ?
C423 C424 C425 C420 7.5(5) . . . . ?
C416 C424 C425 C420 -175.5(3) . . . . ?
C417 C416 C426 C320 125.9(4) . . . . ?
C424 C416 C426 C320 -56.3(5) . . . . ?
C321 C320 C426 C416 120.3(4) . . . . ?
C325 C320 C426 C416 -61.9(4) . . . . ?
C509 C501 C502 O501 177.7(3) . . . . ?
C511 C501 C502 O501 1.6(5) . . . . ?
C509 C501 C502 C503 -2.5(5) . . . . ?
C511 C501 C502 C503 -178.6(3) . . . . ?
O501 C502 C503 C504 -179.7(3) . . . . ?
C501 C502 C503 C504 0.5(5) . . . . ?
C502 C503 C504 C510 1.5(5) . . . . ?
C510 C505 C506 C507 -2.4(6) . . . . ?
C611 C505 C506 C507 -179.4(4) . . . . ?
C510 C505 C506 O502 173.3(3) . . . . ?
C611 C505 C506 O502 -3.7(6) . . . . ?
C505 C506 C507 C508 0.8(7) . . . . ?
O502 C506 C507 C508 -174.8(4) . . . . ?
C506 C507 C508 C509 0.4(6) . . . . ?
C507 C508 C509 C501 177.8(4) . . . . ?
C507 C508 C509 C510 0.0(5) . . . . ?
C502 C501 C509 C508 -175.2(3) . . . . ?
C511 C501 C509 C508 0.9(5) . . . . ?
C502 C501 C509 C510 2.5(5) . . . . ?
C511 C501 C509 C510 178.5(3) . . . . ?
C503 C504 C510 C505 177.3(3) . . . . ?
C503 C504 C510 C509 -1.4(5) . . . . ?
C506 C505 C510 C504 -175.9(4) . . . . ?
C611 C505 C510 C504 1.1(5) . . . . ?
C506 C505 C510 C509 2.8(5) . . . . ?
C611 C505 C510 C509 179.8(3) . . . . ?
C508 C509 C510 C504 177.1(3) . . . . ?
C501 C509 C510 C504 -0.6(5) . . . . ?
C508 C509 C510 C505 -1.6(5) . . . . ?
C501 C509 C510 C505 -179.4(3) . . . . ?
C502 C501 C511 C405 -125.5(4) . . . . ?
C509 C501 C511 C405 58.4(5) . . . . ?
C406 C405 C511 C501 -128.1(4) . . . . ?
C410 C405 C511 C501 54.6(5) . . . . ?
C524 C516 C517 O503 -178.9(3) . . . . ?
C526 C516 C517 O503 -2.8(4) . . . . ?
C524 C516 C517 C518 1.5(5) . . . . ?
C526 C516 C517 C518 177.7(3) . . . . ?
O503 C517 C518 C519 -177.8(3) . . . . ?
C516 C517 C518 C519 1.7(5) . . . . ?
C517 C518 C519 C525 -2.2(5) . . . . ?
C525 C520 C521 O504 -174.2(3) . . . . ?
C626 C520 C521 O504 3.3(4) . . . . ?
C525 C520 C521 C522 2.3(4) . . . . ?
C626 C520 C521 C522 179.8(3) . . . . ?
C520 C521 C522 C523 1.3(5) . . . . ?
O504 C521 C522 C523 177.8(3) . . . . ?
C521 C522 C523 C524 -1.9(5) . . . . ?
C517 C516 C524 C523 174.3(3) . . . . ?
C526 C516 C524 C523 -1.7(4) . . . . ?
C517 C516 C524 C525 -4.3(4) . . . . ?
C526 C516 C524 C525 179.7(3) . . . . ?
C522 C523 C524 C516 -179.8(3) . . . . ?
C522 C523 C524 C525 -1.2(4) . . . . ?
C518 C519 C525 C520 179.8(3) . . . . ?
C518 C519 C525 C524 -0.5(4) . . . . ?
C521 C520 C525 C519 174.3(3) . . . . ?
C626 C520 C525 C519 -3.1(4) . . . . ?
C521 C520 C525 C524 -5.3(4) . . . . ?
C626 C520 C525 C524 177.2(3) . . . . ?
C516 C524 C525 C519 3.8(4) . . . . ?
C523 C524 C525 C519 -174.9(3) . . . . ?
C516 C524 C525 C520 -176.5(3) . . . . ?
C523 C524 C525 C520 4.8(4) . . . . ?
C517 C516 C526 C420 124.3(4) . . . . ?
C524 C516 C526 C420 -59.7(4) . . . . ?
C421 C420 C526 C516 130.5(4) . . . . ?
C425 C420 C526 C516 -54.0(5) . . . . ?
C609 C601 C602 O601 178.5(3) . . . . ?
C611 C601 C602 O601 -0.1(5) . . . . ?
C609 C601 C602 C603 0.9(6) . . . . ?
C611 C601 C602 C603 -177.8(4) . . . . ?
O601 C602 C603 C604 -180.0(3) . . . . ?
C601 C602 C603 C604 -2.5(6) . . . . ?
C602 C603 C604 C610 1.1(6) . . . . ?
C101 C111 C605 C606 -123.3(4) . . . . ?
C101 C111 C605 C610 59.6(5) . . . . ?
C610 C605 C606 C607 -0.5(6) . . . . ?
C111 C605 C606 C607 -177.7(4) . . . . ?
C610 C605 C606 O602 -177.2(3) . . . . ?
C111 C605 C606 O602 5.6(6) . . . . ?
C605 C606 C607 C608 -0.5(7) . . . . ?
O602 C606 C607 C608 176.2(4) . . . . ?
C606 C607 C608 C609 -0.2(7) . . . . ?
C602 C601 C609 C608 -178.5(3) . . . . ?
C611 C601 C609 C608 0.1(6) . . . . ?
C602 C601 C609 C610 2.0(6) . . . . ?
C611 C601 C609 C610 -179.4(4) . . . . ?
C607 C608 C609 C601 -177.7(4) . . . . ?
C607 C608 C609 C610 1.7(6) . . . . ?
C603 C604 C610 C605 -178.4(3) . . . . ?
C603 C604 C610 C609 1.7(5) . . . . ?
C606 C605 C610 C604 -177.8(3) . . . . ?
C111 C605 C610 C604 -0.7(5) . . . . ?
C606 C605 C610 C609 2.1(5) . . . . ?
C111 C605 C610 C609 179.3(3) . . . . ?
C601 C609 C610 C604 -3.3(5) . . . . ?
C608 C609 C610 C604 177.2(3) . . . . ?
C601 C609 C610 C605 176.8(3) . . . . ?
C608 C609 C610 C605 -2.7(5) . . . . ?
C602 C601 C611 C505 -55.6(5) . . . . ?
C609 C601 C611 C505 125.8(4) . . . . ?
C506 C505 C611 C601 -53.6(6) . . . . ?
C510 C505 C611 C601 129.5(4) . . . . ?
C624 C616 C617 O603 -178.1(3) . . . . ?
C626 C616 C617 O603 2.1(5) . . . . ?
C624 C616 C617 C618 0.2(5) . . . . ?
C626 C616 C617 C618 -179.6(3) . . . . ?
O603 C617 C618 C619 -179.1(3) . . . . ?
C616 C617 C618 C619 2.7(6) . . . . ?
C617 C618 C619 C625 -1.3(6) . . . . ?
C116 C126 C620 C621 122.7(3) . . . . ?
C116 C126 C620 C625 -60.5(4) . . . . ?
C625 C620 C621 O604 -178.9(3) . . . . ?
C126 C620 C621 O604 -1.9(5) . . . . ?
C625 C620 C621 C622 1.2(5) . . . . ?
C126 C620 C621 C622 178.2(3) . . . . ?
O604 C621 C622 C623 -178.2(3) . . . . ?
C620 C621 C622 C623 1.7(5) . . . . ?
C621 C622 C623 C624 -0.6(5) . . . . ?
C622 C623 C624 C616 177.2(3) . . . . ?
C622 C623 C624 C625 -3.2(5) . . . . ?
C617 C616 C624 C623 175.2(3) . . . . ?
C626 C616 C624 C623 -5.1(5) . . . . ?
C617 C616 C624 C625 -4.4(5) . . . . ?
C626 C616 C624 C625 175.3(3) . . . . ?
C618 C619 C625 C620 177.2(3) . . . . ?
C618 C619 C625 C624 -2.8(5) . . . . ?
C621 C620 C625 C619 174.9(3) . . . . ?
C126 C620 C625 C619 -2.0(5) . . . . ?
C621 C620 C625 C624 -5.2(5) . . . . ?
C126 C620 C625 C624 178.0(3) . . . . ?
C623 C624 C625 C619 -173.9(3) . . . . ?
C616 C624 C625 C619 5.7(5) . . . . ?
C623 C624 C625 C620 6.1(5) . . . . ?
C616 C624 C625 C620 -174.3(3) . . . . ?
C617 C616 C626 C520 51.7(4) . . . . ?
C624 C616 C626 C520 -128.0(3) . . . . ?
C521 C520 C626 C616 51.2(4) . . . . ?
C525 C520 C626 C616 -131.4(3) . . . . ?
C101 C102 O101 C112 -160.2(3) . . . . ?
C103 C102 O101 C112 20.3(4) . . . . ?
C114 C112 O101 C102 162.4(3) . . . . ?
C105 C106 O102 C113 -170.1(3) . . . . ?
C107 C106 O102 C113 10.3(5) . . . . ?
C115 C113 O102 C106 170.2(3) . . . . ?
C116 C117 O103 C127 175.4(3) . . . . ?
C118 C117 O103 C127 -3.3(5) . . . . ?
C129 C127 O103 C117 -178.8(4) . . . . ?
C120 C121 O104 C128 -154.8(3) . . . . ?
C122 C121 O104 C128 26.0(5) . . . . ?
C130 C128 O104 C121 157.9(3) . . . . ?
C205 C206 O201 C213 145.4(4) . . . . ?
C207 C206 O201 C213 -37.5(5) . . . . ?
C215 C213 O201 C206 -173.8(4) . . . . ?
C201 C202 O210 C212 -171.0(3) . . . . ?
C203 C202 O210 C212 10.3(5) . . . . ?
C214 C212 O210 C202 170.6(3) . . . . ?
C216 C217 O203 C227 170.6(3) . . . . ?
C218 C217 O203 C227 -9.5(6) . . . . ?
C229 C227 O203 C217 -172.8(3) . . . . ?
C220 C221 O204 C228 -142.1(4) . . . . ?
C222 C221 O204 C228 41.1(6) . . . . ?
C230 C228 O204 C221 160.6(4) . . . . ?
C301 C302 O301 C312 118.7(3) . . . . ?
C303 C302 O301 C312 -64.5(4) . . . . ?
C314 C312 O301 C302 -171.2(3) . . . . ?
C305 C306 O302 C313 -178.9(3) . . . . ?
C307 C306 O302 C313 1.4(5) . . . . ?
C315 C313 O302 C306 172.2(3) . . . . ?
C316 C317 O303 C327 -126.2(4) . . . . ?
C318 C317 O303 C327 57.3(4) . . . . ?
C329 C327 O303 C317 173.7(4) . . . . ?
C320 C321 O304 C328 -178.6(3) . . . . ?
C322 C321 O304 C328 1.5(5) . . . . ?
C330 C328 O304 C321 79.5(4) . . . . ?
C401 C402 O401 C412 172.6(3) . . . . ?
C403 C402 O401 C412 -7.6(4) . . . . ?
C414 C412 O401 C402 -174.3(3) . . . . ?
C415 C413 O402 C406 62.5(6) . . . . ?
C405 C406 O402 C413 -147.8(5) . . . . ?
C407 C406 O402 C413 35.6(6) . . . . ?
C418 C417 O403 C727 7.3(6) . . . . ?
C416 C417 O403 C727 -175.2(4) . . . . ?
C418 C417 O403 C427 7.3(6) . . . . ?
C416 C417 O403 C427 -175.2(4) . . . . ?
C729 C727 O403 C417 170.4(6) . . . . ?
C429 C427 O403 C417 79.8(6) . . . . ?
C430 C428 O404 C421 177.4(4) . . . . ?
C420 C421 O404 C428 112.2(4) . . . . ?
C422 C421 O404 C428 -71.7(5) . . . . ?
C501 C502 O501 C512 -171.1(3) . . . . ?
C503 C502 O501 C512 9.1(5) . . . . ?
C514 C512 O501 C502 174.2(3) . . . . ?
C505 C506 O502 C513 123.0(4) . . . . ?
C507 C506 O502 C513 -61.1(5) . . . . ?
C515 C513 O502 C506 -176.7(4) . . . . ?
C516 C517 O503 C527 -179.3(3) . . . . ?
C518 C517 O503 C527 0.2(5) . . . . ?
C529 C527 O503 C517 174.7(3) . . . . ?
C520 C521 O504 C528 -125.9(4) . . . . ?
C522 C521 O504 C528 57.5(4) . . . . ?
C530 C528 O504 C521 175.0(3) . . . . ?
C601 C602 O601 C612 158.1(4) . . . . ?
C603 C602 O601 C612 -24.2(5) . . . . ?
C614 C612 O601 C602 -164.9(4) . . . . ?
C607 C606 O602 C613 14.2(8) . . . . ?
C605 C606 O602 C613 -169.0(6) . . . . ?
C607 C606 O602 C631 79.9(6) . . . . ?
C605 C606 O602 C631 -103.4(5) . . . . ?
C615 C613 O602 C606 79.2(11) . . . . ?
C632 C631 O602 C606 75.3(9) . . . . ?
C616 C617 O603 C627 -143.1(4) . . . . ?
C618 C617 O603 C627 38.6(5) . . . . ?
C629 C627 O603 C617 163.6(4) . . . . ?
C620 C621 O604 C628 -171.4(4) . . . . ?
C622 C621 O604 C628 8.5(5) . . . . ?
C630 C628 O604 C621 176.1(4) . . . . ?

loop_
_platon_squeeze_void_nr
_platon_squeeze_void_average_x
_platon_squeeze_void_average_y
_platon_squeeze_void_average_z
_platon_squeeze_void_volume
_platon_squeeze_void_count_electrons
_platon_squeeze_void_content
1 0.062 0 0.5 764 164 .
2 0 0.5 1 248 68 .
3 0.37 0.386 0.38 112 33 .
4 0.365 0.323 0.722 7 -1 .
5 0.63 0.614 0.62 112 33 .
6 0.635 0.677 0.278 7 -1 .
